data_4111921
loop_
_publ_author_name
'Christel Dolain'
'Hua Jiang'
'Jean-Michel L\'eger'
'Philippe Guionneau'
'Ivan Huc'

_publ_section_title
;
 Chiral Induction in Quinoline-Derived Oligoamide Foldamers: Assignment of
 Helical Handedness and Role of Steric Effects
;
_journal_name_full 'Journal of the American Chemical Society'
_journal_page_first 12943
_journal_page_last 12951
_journal_paper_doi 10.1021/ja0527828
_journal_volume 127
_journal_year 2005
_chemical_formula_sum 'C140 H151 N17 O18'
_chemical_formula_weight 2359.78
_chemical_name_systematic
; 
 ? 
;
_space_group_IT_number 2
_symmetry_cell_setting triclinic
_symmetry_space_group_name_Hall '-P 1'
_symmetry_space_group_name_H-M 'P -1'
_atom_sites_solution_hydrogens geom
_atom_sites_solution_primary direct
_atom_sites_solution_secondary difmap
_audit_creation_method SHELXL-97
_cell_angle_alpha 86.313(3)
_cell_angle_beta 69.151(3)
_cell_angle_gamma 74.408(3)
_cell_formula_units_Z 2
_cell_length_a 17.8823(8)
_cell_length_b 17.9987(8)
_cell_length_c 21.8143(9)
_cell_measurement_temperature 153(2)
_cell_volume 6316.1(5)
_computing_cell_refinement CrystalClear
_computing_data_collection CrystalClear
_computing_data_reduction CrystalClear
_computing_structure_refinement 'SHELXL-97 (Sheldrick, 1997)'
_computing_structure_solution 'SHELXS-97 (Sheldrick, 1990)'
_diffrn_ambient_temperature 153(2)
_diffrn_measured_fraction_theta_full 0.878
_diffrn_measured_fraction_theta_max 0.878
_diffrn_measurement_device_type 'Rigaku RAXIS Rapid'
_diffrn_measurement_method \w-scans
_diffrn_radiation_monochromator Confocal
_diffrn_radiation_source 'micro-focus rotating anode'
_diffrn_radiation_type CuK\a
_diffrn_radiation_wavelength 1.54178
_diffrn_reflns_av_R_equivalents 0.0000
_diffrn_reflns_av_sigmaI/netI 0.0298
_diffrn_reflns_limit_h_max 21
_diffrn_reflns_limit_h_min 0
_diffrn_reflns_limit_k_max 22
_diffrn_reflns_limit_k_min -20
_diffrn_reflns_limit_l_max 26
_diffrn_reflns_limit_l_min -24
_diffrn_reflns_number 21837
_diffrn_reflns_theta_full 72.11
_diffrn_reflns_theta_max 72.11
_diffrn_reflns_theta_min 6.52
_exptl_absorpt_coefficient_mu 0.668
_exptl_absorpt_correction_T_max 0.9064
_exptl_absorpt_correction_T_min 0.8508
_exptl_crystal_colour yellow
_exptl_crystal_density_diffrn 1.241
_exptl_crystal_description prism
_exptl_crystal_F_000 2508
_exptl_crystal_size_max 0.25
_exptl_crystal_size_mid 0.20
_exptl_crystal_size_min 0.15
_refine_diff_density_max 0.580
_refine_diff_density_min -0.541
_refine_diff_density_rms 0.072
_refine_ls_extinction_coef 0.00006(13)
_refine_ls_extinction_expression Fc^*^=kFc[1+0.001xFc^2^\l^3^/sin(2\q)]^-1/4^
_refine_ls_extinction_method SHELXL
_refine_ls_goodness_of_fit_ref 1.029
_refine_ls_hydrogen_treatment mixed
_refine_ls_matrix_type full
_refine_ls_number_parameters 1707
_refine_ls_number_reflns 21837
_refine_ls_number_restraints 2111
_refine_ls_restrained_S_all 1.013
_refine_ls_R_factor_all 0.1445
_refine_ls_R_factor_gt 0.1132
_refine_ls_shift/su_max 0.343
_refine_ls_shift/su_mean 0.023
_refine_ls_structure_factor_coef Fsqd
_refine_ls_weighting_details 'calc w=1/[\s^2^(Fo^2^)+(0.3300P)^2^+0.0000P] where P=(Fo^2^+2Fc^2^)/3'
_refine_ls_weighting_scheme calc
_refine_ls_wR_factor_gt 0.3723
_refine_ls_wR_factor_ref 0.4161
_reflns_number_gt 13051
_reflns_number_total 21837
_reflns_threshold_expression >2sigma(I)
_cod_data_source_file ja0527828si20050714_090206.cif
_cod_data_source_block ih07a
_cod_database_code 4111921

loop_
_symmetry_equiv_pos_as_xyz
'x, y, z'
'-x, -y, -z'

loop_
_atom_site_label
_atom_site_type_symbol
_atom_site_fract_x
_atom_site_fract_y
_atom_site_fract_z
_atom_site_U_iso_or_equiv
_atom_site_adp_type
_atom_site_occupancy
_atom_site_symmetry_multiplicity
_atom_site_calc_flag
_atom_site_refinement_flags
_atom_site_disorder_assembly
_atom_site_disorder_group
C1 C 0.7822(11) 0.3830(7) 0.3896(7) 0.172(6) Uani 0.551(4) 1 d PDU A 1
H1A H 0.8401 0.3522 0.3727 0.258 Uiso 0.551(4) 1 calc PR A 1
H1B H 0.7537 0.3752 0.3605 0.258 Uiso 0.551(4) 1 calc PR A 1
H1C H 0.7547 0.3667 0.4338 0.258 Uiso 0.551(4) 1 calc PR A 1
C2 C 0.6953(12) 0.5243(8) 0.4099(10) 0.203(7) Uani 0.551(4) 1 d PDU A 1
H2A H 0.7019 0.5765 0.4105 0.304 Uiso 0.551(4) 1 calc PR A 1
H2B H 0.6591 0.5136 0.4533 0.304 Uiso 0.551(4) 1 calc PR A 1
H2C H 0.6706 0.5202 0.3771 0.304 Uiso 0.551(4) 1 calc PR A 1
C3 C 0.7795(11) 0.4662(7) 0.3924(9) 0.181(6) Uani 0.551(4) 1 d PDU A 1
H3 H 0.8164 0.4794 0.3489 0.217 Uiso 0.551(4) 1 calc PR A 1
C4 C 0.8164(10) 0.4759(7) 0.4454(7) 0.160(5) Uani 0.551(4) 1 d PDU A 1
H4A H 0.7750 0.4768 0.4901 0.192 Uiso 0.551(4) 1 calc PR A 1
H4B H 0.8661 0.4329 0.4415 0.192 Uiso 0.551(4) 1 calc PR A 1
O5 O 0.8382(12) 0.5484(8) 0.4331(7) 0.117(3) Uani 0.551(4) 1 d PDU A 1
C6 C 0.8716(6) 0.5709(5) 0.4738(4) 0.098(2) Uani 0.551(4) 1 d PDU A 1
C7 C 0.8787(6) 0.5315(6) 0.5280(5) 0.089(2) Uani 0.551(4) 1 d PDU A 1
H7 H 0.8601 0.4862 0.5401 0.106 Uiso 0.551(4) 1 calc PR A 1
C8 C 0.9157(8) 0.5621(7) 0.5659(6) 0.074(2) Uani 0.551(4) 1 d PDU A 1
N9 N 0.9475(6) 0.6219(5) 0.5503(4) 0.0750(19) Uani 0.551(4) 1 d PDU A 1
C10 C 0.9016(5) 0.6364(4) 0.4567(4) 0.088(3) Uani 0.551(4) 1 d PGDU A 1
C11 C 0.9438(4) 0.6580(3) 0.4922(3) 0.0797(19) Uani 0.551(4) 1 d PGDU A 1
C12 C 0.9792(4) 0.7195(3) 0.4723(3) 0.085(2) Uani 0.551(4) 1 d PGDU A 1
C13 C 0.9724(5) 0.7593(4) 0.4170(3) 0.100(3) Uani 0.551(4) 1 d PGDU A 1
H13 H 0.9966 0.8013 0.4034 0.120 Uiso 0.551(4) 1 calc PR A 1
C14 C 0.9302(5) 0.7377(4) 0.3815(2) 0.124(3) Uani 0.551(4) 1 d PGDU A 1
H14 H 0.9256 0.7649 0.3437 0.148 Uiso 0.551(4) 1 calc PR A 1
C15 C 0.8948(5) 0.6762(4) 0.4014(3) 0.109(3) Uani 0.551(4) 1 d PGDU A 1
H15 H 0.8659 0.6615 0.3772 0.131 Uiso 0.551(4) 1 calc PR A 1
N16 N 1.0286(6) 0.7429(6) 0.5016(5) 0.091(2) Uani 0.551(4) 1 d PDU A 1
O17 O 1.0667(5) 0.6964(4) 0.5296(5) 0.112(2) Uani 0.551(4) 1 d PDU A 1
O18 O 1.0267(4) 0.8115(3) 0.5022(3) 0.1020(19) Uani 0.551(4) 1 d PDU A 1
C1' C 0.7812(13) 0.4914(11) 0.3562(9) 0.159(6) Uani 0.449(4) 1 d PDU A 2
H1'1 H 0.7350 0.4902 0.3970 0.238 Uiso 0.449(4) 1 calc PR A 2
H1'2 H 0.8257 0.4437 0.3508 0.238 Uiso 0.449(4) 1 calc PR A 2
H1'3 H 0.7620 0.4957 0.3190 0.238 Uiso 0.449(4) 1 calc PR A 2
C2' C 0.880(2) 0.577(2) 0.2980(12) 0.322(17) Uani 0.449(4) 1 d PDU A 2
H2'1 H 0.8925 0.6252 0.3057 0.484 Uiso 0.449(4) 1 calc PR A 2
H2'2 H 0.8607 0.5835 0.2609 0.484 Uiso 0.449(4) 1 calc PR A 2
H2'3 H 0.9308 0.5348 0.2881 0.484 Uiso 0.449(4) 1 calc PR A 2
C3' C 0.8138(9) 0.5601(9) 0.3590(6) 0.138(5) Uani 0.449(4) 1 d PDU A 2
H3' H 0.7648 0.6057 0.3654 0.166 Uiso 0.449(4) 1 calc PR A 2
C4' C 0.834(3) 0.560(2) 0.4223(13) 0.131(6) Uani 0.449(4) 1 d PDU A 2
H4'1 H 0.7817 0.5754 0.4606 0.157 Uiso 0.449(4) 1 calc PR A 2
H4'2 H 0.8641 0.5068 0.4292 0.157 Uiso 0.449(4) 1 calc PR A 2
O5' O 0.8831(5) 0.6117(5) 0.4162(3) 0.103(2) Uani 0.449(4) 1 d PDU A 2
C6' C 0.9175(9) 0.6123(8) 0.4617(5) 0.087(3) Uani 0.449(4) 1 d PDU A 2
C7' C 0.9046(7) 0.5670(7) 0.5166(5) 0.086(3) Uani 0.449(4) 1 d PDU A 2
H7' H 0.8745 0.5293 0.5227 0.103 Uiso 0.449(4) 1 calc PR A 2
C8' C 0.9394(11) 0.5803(10) 0.5634(6) 0.082(3) Uani 0.449(4) 1 d PDU A 2
N9' N 0.9827(6) 0.6289(5) 0.5583(4) 0.077(2) Uani 0.449(4) 1 d PDU A 2
C10' C 0.9600(5) 0.6704(4) 0.4554(3) 0.091(3) Uani 0.449(4) 1 d PGDU A 2
C11' C 0.9957(5) 0.6735(4) 0.5020(3) 0.079(2) Uani 0.449(4) 1 d PGDU A 2
C12' C 1.0407(6) 0.7270(5) 0.4972(4) 0.093(4) Uani 0.449(4) 1 d PGDU A 2
C13' C 1.0501(5) 0.7775(5) 0.4457(4) 0.104(3) Uani 0.449(4) 1 d PGDU A 2
H13' H 1.0808 0.8141 0.4424 0.125 Uiso 0.449(4) 1 calc PR A 2
C14' C 1.0144(6) 0.7745(5) 0.3991(4) 0.119(4) Uani 0.449(4) 1 d PGDU A 2
H14' H 1.0208 0.8090 0.3639 0.143 Uiso 0.449(4) 1 calc PR A 2
C15' C 0.9693(6) 0.7210(5) 0.4039(3) 0.107(3) Uani 0.449(4) 1 d PGDU A 2
H15' H 0.9449 0.7189 0.3721 0.129 Uiso 0.449(4) 1 calc PR A 2
N16' N 1.0877(6) 0.7276(7) 0.5379(5) 0.092(2) Uani 0.449(4) 1 d PDU A 2
O17' O 1.0894(5) 0.7877(5) 0.5569(4) 0.115(3) Uani 0.449(4) 1 d PDU A 2
O18' O 1.1256(6) 0.6639(6) 0.5510(5) 0.133(3) Uani 0.449(4) 1 d PDU A 2
C19 C 0.9240(3) 0.5241(2) 0.6246(2) 0.0779(10) Uani 1 1 d U . .
O20 O 0.8997(2) 0.4665(2) 0.63422(16) 0.1027(10) Uani 1 1 d U A .
N21 N 0.9524(2) 0.55410(18) 0.66477(15) 0.0723(8) Uani 1 1 d U A .
H21 H 0.9623 0.5995 0.6544 0.087 Uiso 1 1 calc R . .
C22 C 0.9678(3) 0.5223(2) 0.7201(2) 0.0763(10) Uani 1 1 d U . .
C23 C 0.9626(4) 0.4504(3) 0.7394(2) 0.0992(14) Uani 1 1 d U A .
H23 H 0.9436 0.4203 0.7169 0.119 Uiso 1 1 calc R . .
C24 C 0.9854(5) 0.4207(3) 0.7930(3) 0.132(2) Uani 1 1 d U . .
H24 H 0.9827 0.3697 0.8056 0.159 Uiso 1 1 calc R A .
C25 C 1.0109(5) 0.4618(3) 0.8270(3) 0.133(2) Uani 1 1 d U A .
H25 H 1.0258 0.4398 0.8631 0.159 Uiso 1 1 calc R . .
C26 C 1.0157(3) 0.5374(3) 0.8094(2) 0.0974(14) Uani 1 1 d U . .
C27 C 0.7638(2) 0.7919(2) 0.55033(16) 0.0709(10) Uani 1 1 d U A .
C28 C 1.0411(3) 0.5841(3) 0.8440(3) 0.1116(17) Uani 1 1 d U A .
C29 C 1.0447(3) 0.6558(3) 0.8235(3) 0.0994(14) Uani 1 1 d U . .
H29 H 1.0642 0.6873 0.8444 0.119 Uiso 1 1 calc R A .
C30 C 1.0191(2) 0.6828(3) 0.7702(2) 0.0852(11) Uani 1 1 d U A .
N31 N 0.99397(19) 0.64198(19) 0.73635(16) 0.0730(8) Uani 1 1 d U . .
O32 O 1.0587(3) 0.5517(2) 0.8967(2) 0.1530(19) Uani 1 1 d DU . .
C33 C 1.0856(5) 0.5973(4) 0.9325(3) 0.150(3) Uani 1 1 d DU A .
H33A H 1.0421 0.6460 0.9496 0.180 Uiso 1 1 calc R . .
H33B H 1.1367 0.6105 0.9032 0.180 Uiso 1 1 calc R . .
C34 C 1.1022(4) 0.5514(5) 0.9882(3) 0.157(3) Uani 1 1 d DU . .
H34 H 1.0498 0.5393 1.0174 0.188 Uiso 1 1 calc R A .
C35 C 1.1285(6) 0.6013(6) 1.0280(4) 0.200(4) Uani 1 1 d DU A .
H35A H 1.0848 0.6494 1.0434 0.300 Uiso 1 1 calc R . .
H35B H 1.1802 0.6132 1.0001 0.300 Uiso 1 1 calc R . .
H35C H 1.1371 0.5728 1.0659 0.300 Uiso 1 1 calc R . .
C36 C 1.1675(6) 0.4766(5) 0.9632(4) 0.181(4) Uani 1 1 d DU A .
H36A H 1.1471 0.4447 0.9414 0.271 Uiso 1 1 calc R . .
H36B H 1.1799 0.4490 1.0000 0.271 Uiso 1 1 calc R . .
H36C H 1.2180 0.4874 0.9318 0.271 Uiso 1 1 calc R . .
C37 C 1.0191(3) 0.7655(3) 0.7508(3) 0.0921(13) Uani 1 1 d U . .
O38 O 1.0562(2) 0.7991(2) 0.77284(19) 0.1175(12) Uani 1 1 d U A .
N39 N 0.9766(2) 0.7950(2) 0.71217(18) 0.0832(9) Uani 1 1 d U A .
H39 H 0.9511 0.7650 0.7017 0.100 Uiso 1 1 calc R . .
C40 C 0.9675(3) 0.8694(3) 0.6859(2) 0.0891(12) Uani 1 1 d U . .
C41 C 1.0031(3) 0.9238(3) 0.6965(3) 0.1013(15) Uani 1 1 d U A .
H41 H 1.0334 0.9139 0.7255 0.122 Uiso 1 1 calc R . .
C42 C 0.9948(4) 0.9936(3) 0.6648(3) 0.1135(18) Uani 1 1 d U . .
H42 H 1.0193 1.0309 0.6728 0.136 Uiso 1 1 calc R A .
C43 C 0.9527(4) 1.0094(3) 0.6230(3) 0.1145(17) Uani 1 1 d U A .
H43 H 0.9492 1.0570 0.6012 0.137 Uiso 1 1 calc R . .
C44 C 0.9137(3) 0.9561(3) 0.6113(2) 0.0940(13) Uani 1 1 d U . .
C45 C 0.9193(3) 0.8857(3) 0.6438(2) 0.0818(11) Uani 1 1 d U A .
C46 C 0.8706(3) 0.9678(3) 0.5663(2) 0.0964(13) Uani 1 1 d U A .
C47 C 0.8326(3) 0.9136(3) 0.5600(2) 0.0927(13) Uani 1 1 d U . .
H47 H 0.8035 0.9197 0.5303 0.111 Uiso 1 1 calc R A .
C48 C 0.8383(3) 0.8484(3) 0.5990(2) 0.0811(12) Uani 1 1 d U A .
N49 N 0.8794(2) 0.8327(2) 0.63960(17) 0.0807(9) Uani 1 1 d U . .
O50 O 0.8693(3) 1.0349(2) 0.53454(17) 0.1169(12) Uani 1 1 d DU . .
C51 C 0.8270(4) 1.0527(4) 0.4897(3) 0.1258(19) Uani 1 1 d DU A .
H51A H 0.7702 1.0467 0.5118 0.151 Uiso 1 1 calc R B 1
H51B H 0.8554 1.0144 0.4526 0.151 Uiso 1 1 calc R B 1
C52 C 0.8205(5) 1.1363(4) 0.4612(4) 0.117(2) Uani 0.75 1 d PDU A 1
H52 H 0.8787 1.1409 0.4402 0.140 Uiso 0.75 1 calc PR A 1
C53 C 0.7781(6) 1.1960(6) 0.5172(5) 0.148(3) Uani 0.75 1 d PDU A 1
H53A H 0.7791 1.2475 0.5000 0.222 Uiso 0.75 1 calc PR A 1
H53B H 0.8073 1.1851 0.5486 0.222 Uiso 0.75 1 calc PR A 1
H53C H 0.7205 1.1940 0.5393 0.222 Uiso 0.75 1 calc PR A 1
C54 C 0.7823(6) 1.1514(6) 0.4081(4) 0.145(3) Uani 0.75 1 d PDU A 1
H54A H 0.8185 1.1179 0.3695 0.217 Uiso 0.75 1 calc PR A 1
H54B H 0.7758 1.2055 0.3960 0.217 Uiso 0.75 1 calc PR A 1
H54C H 0.7278 1.1404 0.4246 0.217 Uiso 0.75 1 calc PR A 1
C52' C 0.7493(9) 1.0866(8) 0.5262(6) 0.066(3) Uiso 0.25 1 d PDU A 2
C53' C 0.7315(10) 1.1508(8) 0.5763(7) 0.070(3) Uiso 0.25 1 d PDU A 2
C54' C 0.7209(9) 1.1191(8) 0.4685(7) 0.252(5) Uiso 1 1 d DU A 2
C55 C 0.7900(3) 0.7914(3) 0.5940(2) 0.0887(13) Uani 1 1 d U . .
O56 O 0.9932(3) 0.5688(2) 0.7560(2) 0.1198(11) Uani 1 1 d U A .
N57 N 0.7781(2) 0.74524(19) 0.64773(16) 0.0801(9) Uani 1 1 d U A .
H57 H 0.7966 0.7551 0.6779 0.096 Uiso 1 1 calc R . .
C58 C 0.7402(3) 0.6846(3) 0.6598(2) 0.0861(12) Uani 1 1 d U . .
C59 C 0.7041(3) 0.6616(3) 0.6214(3) 0.1104(17) Uani 1 1 d U A .
H59 H 0.7021 0.6893 0.5832 0.133 Uiso 1 1 calc R . .
C60 C 0.6709(4) 0.6001(4) 0.6365(3) 0.128(2) Uani 1 1 d U . .
H60 H 0.6456 0.5862 0.6089 0.153 Uiso 1 1 calc R A .
C61 C 0.6732(4) 0.5590(3) 0.6892(3) 0.1186(18) Uani 1 1 d U A .
H61 H 0.6509 0.5156 0.6982 0.142 Uiso 1 1 calc R . .
C62 C 0.7093(3) 0.5803(3) 0.7323(3) 0.0949(13) Uani 1 1 d U . .
C63 C 0.7403(3) 0.6456(2) 0.7183(2) 0.0827(11) Uani 1 1 d U A .
C64 C 0.7178(3) 0.5389(3) 0.7872(3) 0.1079(16) Uani 1 1 d U A .
C65 C 0.7507(3) 0.5660(3) 0.8267(3) 0.1036(15) Uani 1 1 d U . .
H65 H 0.7573 0.5383 0.8639 0.124 Uiso 1 1 calc R A .
C66 C 0.7744(2) 0.6348(2) 0.8112(2) 0.0810(11) Uani 1 1 d U A .
N67 N 0.77001(19) 0.67338(18) 0.76018(19) 0.0763(9) Uani 1 1 d U . .
O68 O 0.6913(3) 0.4744(2) 0.7966(3) 0.1463(16) Uani 1 1 d DU . .
C69 C 0.7106(5) 0.4219(4) 0.8405(5) 0.176(3) Uani 1 1 d DU A .
H69A H 0.7588 0.4311 0.8481 0.211 Uiso 1 1 calc R . .
H69B H 0.7289 0.3699 0.8194 0.211 Uiso 1 1 calc R . .
C70 C 0.6485(7) 0.4206(9) 0.9024(7) 0.310(8) Uani 1 1 d DU . .
H70 H 0.6521 0.4636 0.9272 0.372 Uiso 1 1 calc R A .
C71 C 0.5608(7) 0.4452(9) 0.9065(8) 0.321(10) Uani 1 1 d DU A .
H71A H 0.5246 0.4568 0.9525 0.481 Uiso 1 1 calc R . .
H71B H 0.5476 0.4036 0.8889 0.481 Uiso 1 1 calc R . .
H71C H 0.5523 0.4914 0.8809 0.481 Uiso 1 1 calc R . .
C72 C 0.6612(9) 0.3560(9) 0.9438(9) 0.351(10) Uani 1 1 d DU A .
H72A H 0.6166 0.3662 0.9868 0.526 Uiso 1 1 calc R . .
H72B H 0.7147 0.3488 0.9494 0.526 Uiso 1 1 calc R . .
H72C H 0.6610 0.3092 0.9233 0.526 Uiso 1 1 calc R . .
C73 C 0.8030(3) 0.6684(2) 0.8572(2) 0.0829(11) Uani 1 1 d U . .
O74 O 0.8248(2) 0.63034(19) 0.8990(2) 0.1070(11) Uani 1 1 d U A .
N75 N 0.79959(19) 0.74416(18) 0.84756(16) 0.0727(8) Uani 1 1 d U A .
H75 H 0.7766 0.7655 0.8189 0.087 Uiso 1 1 calc R . .
C76 C 0.8271(2) 0.7930(2) 0.87621(19) 0.0682(9) Uani 1 1 d U . .
C77 C 0.8658(2) 0.7709(3) 0.9213(2) 0.0769(10) Uani 1 1 d U A .
H77 H 0.8718 0.7201 0.9375 0.092 Uiso 1 1 calc R . .
C78 C 0.8965(3) 0.8241(3) 0.9433(2) 0.0824(11) Uani 1 1 d U . .
H78 H 0.9233 0.8088 0.9744 0.099 Uiso 1 1 calc R A .
C79 C 0.8886(2) 0.8971(3) 0.92094(19) 0.0746(10) Uani 1 1 d U A .
H79 H 0.9113 0.9315 0.9356 0.090 Uiso 1 1 calc R . .
C80 C 0.8467(2) 0.9225(2) 0.87589(17) 0.0677(9) Uani 1 1 d U . .
C81 C 0.8138(2) 0.8696(2) 0.85388(17) 0.0650(9) Uani 1 1 d U A .
C82 C 0.8363(2) 0.9957(2) 0.84873(18) 0.0733(10) Uani 1 1 d U A .
C83 C 0.7930(2) 1.0162(2) 0.80626(19) 0.0724(10) Uani 1 1 d U . .
H83 H 0.7852 1.0662 0.7886 0.087 Uiso 1 1 calc R A .
C84 C 0.7610(2) 0.9594(2) 0.79028(17) 0.0619(8) Uani 1 1 d U A .
N85 N 0.77134(17) 0.88942(17) 0.81238(14) 0.0618(7) Uani 1 1 d U . .
O86 O 0.87183(18) 1.04386(17) 0.86782(14) 0.0892(9) Uani 1 1 d DU . .
C87 C 0.8741(3) 1.1145(3) 0.8369(2) 0.0895(12) Uani 1 1 d DU A .
H87A H 0.8181 1.1507 0.8523 0.107 Uiso 1 1 calc R . .
H87B H 0.8921 1.1064 0.7888 0.107 Uiso 1 1 calc R . .
C88 C 0.9341(3) 1.1478(3) 0.8531(2) 0.0953(13) Uani 1 1 d DU . .
H88 H 0.9884 1.1075 0.8402 0.114 Uiso 1 1 calc R A .
C89 C 0.9077(4) 1.1646(3) 0.9255(3) 0.1076(16) Uani 1 1 d DU A .
H89A H 0.9048 1.1168 0.9492 0.161 Uiso 1 1 calc R . .
H89B H 0.8530 1.2018 0.9406 0.161 Uiso 1 1 calc R . .
H89C H 0.9481 1.1863 0.9338 0.161 Uiso 1 1 calc R . .
C90 C 0.9481(4) 1.2160(4) 0.8118(3) 0.136(2) Uani 1 1 d DU A .
H90A H 0.9672 1.2007 0.7653 0.205 Uiso 1 1 calc R . .
H90B H 0.9901 1.2352 0.8201 0.205 Uiso 1 1 calc R . .
H90C H 0.8960 1.2569 0.8230 0.205 Uiso 1 1 calc R . .
C91 C 0.7140(2) 0.9792(2) 0.74440(17) 0.0645(9) Uani 1 1 d U . .
O92 O 0.71361(17) 1.03702(16) 0.71134(13) 0.0804(8) Uani 1 1 d U A .
N93 N 0.67219(17) 0.92589(16) 0.74274(13) 0.0604(7) Uani 1 1 d U A .
H93 H 0.6740 0.8893 0.7713 0.072 Uiso 1 1 calc R . .
C94 C 0.6279(2) 0.9205(2) 0.70360(16) 0.0607(8) Uani 1 1 d U . .
C95 C 0.6236(2) 0.9662(2) 0.65166(17) 0.0722(10) Uani 1 1 d U A .
H95 H 0.6492 1.0075 0.6421 0.087 Uiso 1 1 calc R . .
C96 C 0.5803(3) 0.9516(3) 0.61194(19) 0.0857(12) Uani 1 1 d U . .
H96 H 0.5770 0.9840 0.5763 0.103 Uiso 1 1 calc R A .
C97 C 0.5440(3) 0.8931(3) 0.62356(19) 0.0885(12) Uani 1 1 d U A .
H97 H 0.5168 0.8838 0.5956 0.106 Uiso 1 1 calc R . .
C98 C 0.5462(3) 0.8449(2) 0.67798(17) 0.0746(10) Uani 1 1 d U . .
C99 C 0.5866(2) 0.8598(2) 0.71901(15) 0.0615(8) Uani 1 1 d U A .
C100 C 0.5054(3) 0.7861(3) 0.6958(2) 0.0921(13) Uani 1 1 d U A .
C101 C 0.5091(3) 0.7439(3) 0.75036(19) 0.0783(11) Uani 1 1 d U . .
H101 H 0.4849 0.7016 0.7617 0.094 Uiso 1 1 calc R A .
C102 C 0.5490(2) 0.7647(2) 0.78820(17) 0.0624(8) Uani 1 1 d U A .
N103 N 0.58722(17) 0.82075(16) 0.77444(13) 0.0571(7) Uani 1 1 d U . .
O104 O 0.4661(3) 0.7742(3) 0.65604(18) 0.1384(15) Uani 1 1 d DU . .
C105 C 0.4021(6) 0.7312(5) 0.6829(4) 0.186(4) Uani 1 1 d DU A .
H10A H 0.3642 0.7529 0.7270 0.223 Uiso 1 1 calc R . .
H10B H 0.4291 0.6764 0.6874 0.223 Uiso 1 1 calc R . .
C106 C 0.3540(7) 0.7365(7) 0.6385(6) 0.215(4) Uani 1 1 d DU . .
H106 H 0.3375 0.7909 0.6253 0.258 Uiso 1 1 calc R A .
C107 C 0.4206(11) 0.6864(8) 0.5803(5) 0.295(8) Uani 1 1 d DU A .
H10C H 0.3990 0.6871 0.5448 0.442 Uiso 1 1 calc R . .
H10D H 0.4361 0.6333 0.5941 0.442 Uiso 1 1 calc R . .
H10E H 0.4696 0.7068 0.5648 0.442 Uiso 1 1 calc R . .
C108 C 0.2746(9) 0.7056(9) 0.6735(8) 0.305(7) Uani 1 1 d DU A .
H10F H 0.2363 0.7402 0.7109 0.458 Uiso 1 1 calc R . .
H10G H 0.2913 0.6536 0.6890 0.458 Uiso 1 1 calc R . .
H10H H 0.2470 0.7039 0.6422 0.458 Uiso 1 1 calc R . .
C109 C 0.5465(2) 0.7240(2) 0.85025(19) 0.0678(9) Uani 1 1 d U . .
O110 O 0.52565(19) 0.66303(16) 0.86244(14) 0.0873(8) Uani 1 1 d U A .
N111 N 0.57040(18) 0.75921(17) 0.89097(14) 0.0631(7) Uani 1 1 d U A .
H111 H 0.5747 0.8064 0.8808 0.076 Uiso 1 1 calc R . .
C112 C 0.5888(2) 0.7314(2) 0.94604(18) 0.0671(9) Uani 1 1 d U . .
C113 C 0.5899(3) 0.6588(2) 0.9698(2) 0.0804(11) Uani 1 1 d U A .
H113 H 0.5717 0.6243 0.9508 0.097 Uiso 1 1 calc R . .
C114 C 0.6176(3) 0.6359(3) 1.0218(3) 0.0973(14) Uani 1 1 d U . .
H114 H 0.6161 0.5861 1.0386 0.117 Uiso 1 1 calc R A .
C115 C 0.6465(3) 0.6815(3) 1.0494(2) 0.0856(12) Uani 1 1 d U A .
H115 H 0.6672 0.6630 1.0836 0.103 Uiso 1 1 calc R . .
C116 C 0.6457(2) 0.7574(2) 1.02688(17) 0.0655(9) Uani 1 1 d U . .
C117 C 0.6136(2) 0.7842(2) 0.97710(16) 0.0608(8) Uani 1 1 d U A .
C118 C 0.6766(2) 0.8093(2) 1.05161(16) 0.0669(9) Uani 1 1 d U A .
C119 C 0.6679(2) 0.8835(2) 1.02986(16) 0.0611(8) Uani 1 1 d U . .
H119 H 0.6872 0.9193 1.0464 0.073 Uiso 1 1 calc R A .
C120 C 0.6302(2) 0.9051(2) 0.98286(15) 0.0580(8) Uani 1 1 d U A .
N121 N 0.60512(16) 0.85708(16) 0.95539(12) 0.0552(6) Uani 1 1 d U . .
O122 O 0.71354(17) 0.77995(16) 1.09534(13) 0.0803(8) Uani 1 1 d DU . .
C123 C 0.7525(3) 0.8272(3) 1.1179(2) 0.0823(11) Uani 1 1 d DU A .
H12A H 0.7113 0.8757 1.1391 0.099 Uiso 1 1 calc R . .
H12B H 0.7973 0.8405 1.0805 0.099 Uiso 1 1 calc R . .
C124 C 0.7874(4) 0.7822(3) 1.1664(3) 0.1064(15) Uani 1 1 d DU . .
H124 H 0.7430 0.7625 1.2002 0.128 Uiso 1 1 calc R A .
C125 C 0.8140(4) 0.8363(4) 1.1995(3) 0.127(2) Uani 1 1 d DU A .
H12C H 0.7651 0.8755 1.2262 0.191 Uiso 1 1 calc R . .
H12D H 0.8516 0.8615 1.1662 0.191 Uiso 1 1 calc R . .
H12E H 0.8427 0.8069 1.2278 0.191 Uiso 1 1 calc R . .
C126 C 0.8580(6) 0.7141(4) 1.1303(5) 0.187(4) Uani 1 1 d DU A .
H12F H 0.8363 0.6789 1.1132 0.280 Uiso 1 1 calc R . .
H12G H 0.8845 0.6868 1.1607 0.280 Uiso 1 1 calc R . .
H12H H 0.8989 0.7326 1.0939 0.280 Uiso 1 1 calc R . .
C127 C 0.6158(2) 0.9871(2) 0.96186(15) 0.0569(8) Uani 1 1 d U . .
O128 O 0.64235(16) 1.03395(15) 0.98131(11) 0.0698(7) Uani 1 1 d U A .
N129 N 0.57265(16) 1.00238(16) 0.92097(12) 0.0559(7) Uani 1 1 d U A .
H129 H 0.5512 0.9654 0.9162 0.067 Uiso 1 1 calc R . .
C130 C 0.5566(2) 1.0684(2) 0.88469(15) 0.0591(8) Uani 1 1 d U . .
C131 C 0.5843(2) 1.1333(2) 0.88448(18) 0.0690(9) Uani 1 1 d U A .
H131 H 0.6125 1.1377 0.9131 0.083 Uiso 1 1 calc R . .
C132 C 0.5705(3) 1.1917(2) 0.8420(2) 0.0788(11) Uani 1 1 d U . .
H132 H 0.5897 1.2360 0.8422 0.095 Uiso 1 1 calc R A .
C133 C 0.5306(3) 1.1879(2) 0.8001(2) 0.0790(11) Uani 1 1 d U A .
H133 H 0.5226 1.2289 0.7714 0.095 Uiso 1 1 calc R . .
C134 C 0.5012(2) 1.1235(2) 0.79944(17) 0.0670(9) Uani 1 1 d U . .
C135 C 0.5110(2) 1.0635(2) 0.84421(15) 0.0580(8) Uani 1 1 d U A .
C136 C 0.4599(2) 1.1127(2) 0.75714(17) 0.0719(10) Uani 1 1 d U A .
C137 C 0.4272(2) 1.0520(2) 0.76335(16) 0.0668(9) Uani 1 1 d U . .
H137 H 0.3989 1.0453 0.7355 0.080 Uiso 1 1 calc R A .
C138 C 0.4362(2) 0.9987(2) 0.81258(15) 0.0604(8) Uani 1 1 d U A .
N139 N 0.47749(16) 1.00287(16) 0.85137(12) 0.0567(7) Uani 1 1 d U . .
O140 O 0.45592(19) 1.16942(18) 0.71241(14) 0.0920(9) Uani 1 1 d DU . .
C141 C 0.4270(4) 1.1581(3) 0.6611(2) 0.1126(17) Uani 1 1 d DU A .
H14A H 0.3666 1.1628 0.6795 0.135 Uiso 1 1 calc R . .
H14B H 0.4556 1.1059 0.6404 0.135 Uiso 1 1 calc R . .
C142 C 0.4447(9) 1.2177(6) 0.6116(5) 0.207(4) Uani 1 1 d DU . .
H142 H 0.4140 1.2689 0.6351 0.248 Uiso 1 1 calc R A .
C143 C 0.4095(11) 1.2124(7) 0.5602(6) 0.300(8) Uani 1 1 d DU A .
H14C H 0.3488 1.2260 0.5797 0.450 Uiso 1 1 calc R . .
H14D H 0.4299 1.1596 0.5415 0.450 Uiso 1 1 calc R . .
H14E H 0.4265 1.2482 0.5254 0.450 Uiso 1 1 calc R . .
C144 C 0.5265(11) 1.2172(11) 0.5865(6) 0.344(10) Uani 1 1 d DU A .
H14F H 0.5433 1.2310 0.6214 0.516 Uiso 1 1 calc R . .
H14G H 0.5349 1.2546 0.5517 0.516 Uiso 1 1 calc R . .
H14H H 0.5600 1.1655 0.5683 0.516 Uiso 1 1 calc R . .
C145 C 0.3912(2) 0.9367(2) 0.82447(17) 0.0638(9) Uani 1 1 d U . .
O146 O 0.36697(17) 0.91967(18) 0.78255(12) 0.0828(8) Uani 1 1 d U A .
N147 N 0.37599(17) 0.90560(17) 0.88324(14) 0.0627(7) Uani 1 1 d U A .
H147 H 0.3968 0.9180 0.9109 0.075 Uiso 1 1 calc R . .
C148 C 0.3249(2) 0.8509(2) 0.90221(19) 0.0693(9) Uani 1 1 d U . .
H148 H 0.3492 0.8091 0.8672 0.083 Uiso 1 1 calc R A .
C149 C 0.3287(3) 0.8145(3) 0.9643(2) 0.0874(12) Uani 1 1 d U A .
H14I H 0.3867 0.7901 0.9593 0.131 Uiso 1 1 calc R . .
H14J H 0.2975 0.7753 0.9747 0.131 Uiso 1 1 calc R . .
H14K H 0.3045 0.8539 0.9998 0.131 Uiso 1 1 calc R . .
C150 C 0.2361(2) 0.8900(2) 0.90500(16) 0.0637(9) Uani 1 1 d U A .
C151 C 0.1940(3) 0.8525(3) 0.88102(19) 0.0788(11) Uani 1 1 d U . .
H151 H 0.2208 0.8018 0.8622 0.095 Uiso 1 1 calc R A .
C152 C 0.1133(3) 0.8868(3) 0.8836(2) 0.0862(12) Uani 1 1 d U A .
H152 H 0.0851 0.8594 0.8675 0.103 Uiso 1 1 calc R . .
C153 C 0.0748(3) 0.9601(3) 0.9094(2) 0.0814(11) Uani 1 1 d U . .
H153 H 0.0204 0.9845 0.9099 0.098 Uiso 1 1 calc R A .
C154 C 0.1150(2) 0.9991(3) 0.93499(19) 0.0762(10) Uani 1 1 d U A .
H154 H 0.0880 1.0497 0.9538 0.091 Uiso 1 1 calc R . .
C155 C 0.1950(2) 0.9634(2) 0.93277(18) 0.0695(9) Uani 1 1 d U . .
H155 H 0.2222 0.9899 0.9507 0.083 Uiso 1 1 calc R A .
C251 C 0.7685(2) 0.9825(3) 0.32156(14) 0.1179(17) Uani 1 1 d GU . .
C252 C 0.6838(2) 1.0101(2) 0.35522(17) 0.129(2) Uani 1 1 d GU . .
H252 H 0.6515 1.0504 0.3377 0.154 Uiso 1 1 calc R . .
C253 C 0.6464(2) 0.9787(3) 0.41447(16) 0.145(2) Uani 1 1 d GU . .
H253 H 0.5884 0.9976 0.4375 0.174 Uiso 1 1 calc R . .
C254 C 0.6936(3) 0.9197(3) 0.44007(15) 0.140(2) Uani 1 1 d GU . .
H254 H 0.6681 0.8982 0.4806 0.168 Uiso 1 1 calc R . .
C255 C 0.7784(3) 0.8921(2) 0.40641(19) 0.143(2) Uani 1 1 d GU . .
H255 H 0.8107 0.8518 0.4239 0.171 Uiso 1 1 calc R . .
C256 C 0.8158(2) 0.9235(3) 0.34715(18) 0.1232(18) Uani 1 1 d GU . .
H256 H 0.8737 0.9046 0.3241 0.148 Uiso 1 1 calc R . .
C257 C 0.8082(4) 1.0209(5) 0.2595(3) 0.152(3) Uani 1 1 d U . .
H25A H 0.7791 1.0211 0.2290 0.229 Uiso 1 1 calc R . .
H25B H 0.8665 0.9923 0.2391 0.229 Uiso 1 1 calc R . .
H25C H 0.8048 1.0741 0.2700 0.229 Uiso 1 1 calc R . .
C351 C 0.3461(6) 0.4742(5) 0.7924(3) 0.215(4) Uani 1 1 d GU . .
C352 C 0.2830(5) 0.5398(6) 0.7938(3) 0.223(4) Uani 1 1 d GU . .
H352 H 0.2383 0.5360 0.7813 0.268 Uiso 1 1 calc R . .
C353 C 0.2853(5) 0.6109(5) 0.8134(4) 0.275(5) Uani 1 1 d GU . .
H353 H 0.2422 0.6557 0.8144 0.330 Uiso 1 1 calc R . .
C354 C 0.3507(6) 0.6163(4) 0.8316(4) 0.269(6) Uani 1 1 d GU . .
H354 H 0.3522 0.6649 0.8450 0.323 Uiso 1 1 calc R . .
C355 C 0.4138(6) 0.5507(5) 0.8302(3) 0.242(5) Uani 1 1 d GU . .
H355 H 0.4585 0.5545 0.8427 0.290 Uiso 1 1 calc R . .
C356 C 0.4115(6) 0.4797(5) 0.8106(4) 0.261(5) Uani 1 1 d GU . .
H356 H 0.4546 0.4348 0.8096 0.313 Uiso 1 1 calc R . .
C357 C 0.3347(9) 0.3999(7) 0.7750(5) 0.235(5) Uani 1 1 d U . .
H35D H 0.3692 0.3567 0.7906 0.352 Uiso 1 1 calc R . .
H35E H 0.3510 0.3947 0.7273 0.352 Uiso 1 1 calc R . .
H35F H 0.2763 0.3998 0.7958 0.352 Uiso 1 1 calc R . .
C450 C 0.5219(15) 0.4404(18) 0.5935(16) 0.57(2) Uani 1 1 d DU . .
H45A H 0.4612 0.4543 0.6125 0.857 Uiso 1 1 calc R . .
H45B H 0.5407 0.4048 0.5556 0.857 Uiso 1 1 calc R . .
H45C H 0.5408 0.4871 0.5793 0.857 Uiso 1 1 calc R . .
C451 C 0.5597(12) 0.3995(15) 0.6475(13) 0.440(13) Uani 1 1 d DU . .
H45D H 0.5404 0.4347 0.6863 0.528 Uiso 1 1 calc R . .
H45E H 0.5412 0.3520 0.6619 0.528 Uiso 1 1 calc R . .
C452 C 0.6503(10) 0.3802(7) 0.6177(9) 0.315(7) Uani 1 1 d DU . .
H45F H 0.6669 0.4291 0.6086 0.378 Uiso 1 1 calc R . .
H45G H 0.6667 0.3532 0.5749 0.378 Uiso 1 1 calc R . .
C453 C 0.6984(9) 0.3320(8) 0.6557(8) 0.293(7) Uani 1 1 d DU . .
H45H H 0.6610 0.3394 0.7022 0.351 Uiso 1 1 calc R . .
H45I H 0.7061 0.2778 0.6431 0.351 Uiso 1 1 calc R . .
C454 C 0.7731(8) 0.3360(9) 0.6556(8) 0.286(6) Uani 1 1 d DU . .
H45J H 0.7684 0.3834 0.6789 0.344 Uiso 1 1 calc R . .
H45K H 0.8138 0.3335 0.6104 0.344 Uiso 1 1 calc R . .
C455 C 0.7987(9) 0.2526(10) 0.6986(8) 0.306(8) Uani 1 1 d DU . .
H45L H 0.8528 0.2477 0.7024 0.460 Uiso 1 1 calc R . .
H45M H 0.8012 0.2071 0.6748 0.460 Uiso 1 1 calc R . .
H45N H 0.7564 0.2565 0.7425 0.460 Uiso 1 1 calc R . .

loop_
_atom_site_aniso_label
_atom_site_aniso_U_11
_atom_site_aniso_U_22
_atom_site_aniso_U_33
_atom_site_aniso_U_23
_atom_site_aniso_U_13
_atom_site_aniso_U_12
C1 0.241(17) 0.143(8) 0.158(11) -0.031(8) -0.098(12) -0.047(10)
C2 0.260(17) 0.129(9) 0.32(2) 0.001(11) -0.222(18) -0.046(9)
C3 0.253(14) 0.116(8) 0.270(17) 0.018(10) -0.211(14) -0.042(9)
C4 0.220(12) 0.115(8) 0.211(11) 0.004(7) -0.154(10) -0.044(8)
O5 0.143(7) 0.090(5) 0.139(6) -0.028(4) -0.096(6) 0.005(5)
C6 0.098(6) 0.092(5) 0.106(5) -0.031(4) -0.056(5) 0.010(4)
C7 0.081(6) 0.075(5) 0.120(6) -0.015(4) -0.053(5) -0.010(5)
C8 0.068(7) 0.058(5) 0.088(5) -0.032(3) -0.031(4) 0.007(4)
N9 0.072(5) 0.066(4) 0.077(4) -0.027(3) -0.018(4) -0.007(4)
C10 0.085(7) 0.072(6) 0.086(5) -0.041(4) -0.031(5) 0.026(5)
C11 0.070(5) 0.069(4) 0.080(5) -0.018(3) -0.021(4) 0.012(4)
C12 0.086(5) 0.072(5) 0.076(4) -0.019(3) -0.022(4) 0.009(4)
C13 0.094(7) 0.099(7) 0.070(5) 0.003(5) -0.004(4) 0.002(6)
C14 0.153(10) 0.109(7) 0.082(6) -0.008(5) -0.048(6) 0.021(6)
C15 0.121(8) 0.087(6) 0.093(5) -0.029(4) -0.046(5) 0.035(5)
N16 0.087(6) 0.084(5) 0.094(6) 0.010(4) -0.019(4) -0.026(4)
O17 0.112(6) 0.104(5) 0.145(6) 0.030(4) -0.068(5) -0.046(4)
O18 0.087(4) 0.085(4) 0.106(4) -0.006(3) -0.001(3) -0.021(3)
C1' 0.164(14) 0.191(16) 0.168(14) -0.021(11) -0.129(12) -0.019(12)
C2' 0.39(4) 0.33(3) 0.192(14) 0.04(2) -0.01(2) -0.14(3)
C3' 0.138(11) 0.173(12) 0.119(8) -0.023(8) -0.082(8) -0.010(9)
C4' 0.128(11) 0.141(14) 0.151(10) -0.020(9) -0.101(9) -0.003(9)
O5' 0.114(6) 0.102(5) 0.087(4) -0.029(4) -0.056(4) 0.020(4)
C6' 0.084(7) 0.087(7) 0.073(5) -0.039(4) -0.034(5) 0.026(6)
C7' 0.081(7) 0.091(7) 0.084(5) -0.023(4) -0.042(5) 0.001(5)
C8' 0.090(10) 0.084(9) 0.064(5) -0.035(5) -0.025(6) -0.005(7)
N9' 0.075(7) 0.083(5) 0.065(4) -0.015(3) -0.024(4) -0.005(4)
C10' 0.099(7) 0.090(6) 0.064(5) -0.019(4) -0.026(5) 0.009(5)
C11' 0.072(6) 0.079(6) 0.063(4) -0.012(4) -0.024(4) 0.017(4)
C12' 0.089(9) 0.090(8) 0.082(7) -0.007(5) -0.024(6) -0.002(6)
C13' 0.100(8) 0.095(7) 0.079(6) -0.003(5) -0.013(5) 0.012(6)
C14' 0.109(10) 0.126(9) 0.073(6) 0.019(6) -0.006(6) 0.008(7)
C15' 0.106(8) 0.117(9) 0.073(6) -0.005(5) -0.042(6) 0.028(6)
N16' 0.070(6) 0.112(7) 0.087(5) 0.000(5) -0.018(4) -0.022(6)
O17' 0.100(6) 0.131(6) 0.098(5) -0.017(5) -0.009(4) -0.032(5)
O18' 0.128(7) 0.129(6) 0.164(8) 0.006(6) -0.088(7) -0.022(6)
C19 0.071(3) 0.070(2) 0.084(2) -0.0237(19) -0.028(2) 0.001(2)
O20 0.108(3) 0.095(2) 0.113(2) -0.0307(18) -0.040(2) -0.029(2)
N21 0.075(2) 0.0627(18) 0.0780(19) -0.0113(15) -0.0289(16) -0.0105(17)
C22 0.085(3) 0.056(2) 0.085(2) -0.0113(18) -0.038(2) 0.001(2)
C23 0.140(4) 0.071(3) 0.087(3) -0.007(2) -0.049(3) -0.013(3)
C24 0.222(7) 0.068(3) 0.111(4) -0.006(3) -0.083(4) -0.009(4)
C25 0.204(7) 0.078(3) 0.119(4) -0.020(3) -0.097(4) 0.018(4)
C26 0.111(4) 0.071(3) 0.109(3) -0.030(2) -0.065(3) 0.022(3)
C27 0.074(2) 0.090(3) 0.0457(16) -0.0259(16) -0.0009(16) -0.038(2)
C28 0.101(4) 0.104(3) 0.125(4) -0.054(3) -0.070(3) 0.035(3)
C29 0.063(3) 0.103(3) 0.130(4) -0.059(3) -0.051(3) 0.018(3)
C30 0.049(2) 0.099(3) 0.101(3) -0.044(2) -0.023(2) -0.003(2)
N31 0.0537(18) 0.0646(19) 0.093(2) -0.0250(16) -0.0233(16) -0.0004(16)
O32 0.183(4) 0.129(3) 0.154(3) -0.063(2) -0.129(3) 0.058(3)
C33 0.153(5) 0.130(4) 0.181(6) -0.077(4) -0.122(5) 0.047(4)
C34 0.127(5) 0.200(7) 0.148(5) -0.070(5) -0.095(4) 0.033(5)
C35 0.165(7) 0.288(10) 0.176(7) -0.085(7) -0.098(6) -0.031(7)
C36 0.192(8) 0.187(6) 0.146(6) -0.022(5) -0.112(6) 0.057(6)
C37 0.056(2) 0.096(3) 0.115(3) -0.045(2) -0.012(2) -0.020(2)
O38 0.086(2) 0.126(3) 0.150(3) -0.049(2) -0.034(2) -0.043(2)
N39 0.058(2) 0.080(2) 0.103(2) -0.0326(18) -0.0093(18) -0.0223(18)
C40 0.065(3) 0.081(3) 0.101(3) -0.033(2) 0.010(2) -0.030(2)
C41 0.069(3) 0.103(3) 0.115(3) -0.047(3) 0.010(2) -0.042(3)
C42 0.095(4) 0.108(4) 0.121(4) -0.040(3) 0.013(3) -0.058(3)
C43 0.104(4) 0.091(3) 0.125(4) -0.031(3) 0.014(3) -0.054(3)
C44 0.078(3) 0.084(3) 0.091(3) -0.026(2) 0.020(2) -0.036(2)
C45 0.058(2) 0.081(3) 0.087(2) -0.028(2) 0.0090(18) -0.026(2)
C46 0.086(3) 0.090(3) 0.086(3) -0.018(2) 0.016(2) -0.037(3)
C47 0.090(3) 0.097(3) 0.069(2) -0.018(2) 0.012(2) -0.038(3)
C48 0.066(3) 0.089(3) 0.071(2) -0.031(2) 0.0109(18) -0.031(2)
N49 0.060(2) 0.081(2) 0.082(2) -0.0304(17) 0.0104(16) -0.0276(18)
O50 0.138(3) 0.103(2) 0.091(2) 0.0003(18) 0.003(2) -0.060(2)
C51 0.156(5) 0.120(4) 0.082(3) 0.005(3) -0.002(3) -0.060(4)
C52 0.106(5) 0.116(5) 0.112(5) -0.007(4) -0.025(4) -0.017(5)
C53 0.116(7) 0.139(6) 0.168(7) -0.034(6) -0.042(6) -0.003(6)
C54 0.126(7) 0.172(8) 0.137(6) 0.015(6) -0.052(5) -0.035(6)
C55 0.071(3) 0.081(3) 0.089(3) -0.024(2) 0.011(2) -0.027(2)
O56 0.125(3) 0.110(3) 0.131(3) -0.021(2) -0.064(2) -0.010(2)
N57 0.070(2) 0.081(2) 0.0805(19) -0.0285(16) -0.0011(16) -0.0333(19)
C58 0.073(3) 0.083(3) 0.088(2) -0.036(2) 0.005(2) -0.033(2)
C59 0.119(4) 0.115(4) 0.103(3) -0.041(3) -0.013(3) -0.064(3)
C60 0.151(5) 0.115(4) 0.124(4) -0.036(3) -0.020(4) -0.077(4)
C61 0.120(4) 0.085(3) 0.155(5) -0.036(3) -0.026(4) -0.054(3)
C62 0.083(3) 0.060(2) 0.131(4) -0.022(2) -0.014(3) -0.027(2)
C63 0.061(2) 0.059(2) 0.114(3) -0.028(2) -0.008(2) -0.017(2)
C64 0.083(3) 0.060(3) 0.180(5) -0.004(3) -0.036(3) -0.029(2)
C65 0.091(3) 0.057(2) 0.159(4) 0.015(3) -0.046(3) -0.013(2)
C66 0.056(2) 0.054(2) 0.125(3) 0.003(2) -0.026(2) -0.0106(19)
N67 0.0541(19) 0.0506(17) 0.112(2) -0.0153(17) -0.0152(17) -0.0096(15)
O68 0.156(4) 0.076(2) 0.232(5) 0.035(3) -0.079(3) -0.062(2)
C69 0.170(6) 0.109(5) 0.294(9) 0.077(6) -0.120(6) -0.074(5)
C70 0.165(8) 0.372(15) 0.322(12) 0.210(13) -0.087(8) 0.002(10)
C71 0.167(7) 0.340(17) 0.415(19) 0.234(16) -0.101(10) -0.054(10)
C72 0.243(12) 0.351(17) 0.47(2) 0.306(17) -0.178(13) -0.096(12)
C73 0.053(2) 0.063(2) 0.121(3) 0.006(2) -0.025(2) -0.005(2)
O74 0.090(2) 0.083(2) 0.159(3) 0.030(2) -0.063(2) -0.0190(18)
N75 0.0540(18) 0.0674(19) 0.092(2) -0.0053(16) -0.0238(16) -0.0092(16)
C76 0.044(2) 0.071(2) 0.080(2) -0.0093(18) -0.0134(17) -0.0086(18)
C77 0.051(2) 0.087(3) 0.084(2) -0.006(2) -0.0188(19) -0.008(2)
C78 0.058(2) 0.093(3) 0.086(3) -0.013(2) -0.021(2) -0.006(2)
C79 0.047(2) 0.097(3) 0.075(2) -0.025(2) -0.0120(17) -0.019(2)
C80 0.049(2) 0.075(2) 0.070(2) -0.0215(17) -0.0033(16) -0.0189(19)
C81 0.0406(18) 0.081(2) 0.0664(19) -0.0207(17) -0.0055(15) -0.0175(18)
C82 0.057(2) 0.087(3) 0.071(2) -0.0250(18) -0.0047(17) -0.028(2)
C83 0.058(2) 0.072(2) 0.078(2) -0.0182(18) -0.0038(18) -0.026(2)
C84 0.0480(19) 0.062(2) 0.0667(19) -0.0131(16) -0.0045(15) -0.0182(17)
N85 0.0488(16) 0.0626(17) 0.0682(16) -0.0131(13) -0.0091(13) -0.0178(14)
O86 0.094(2) 0.0925(19) 0.0946(18) -0.0121(15) -0.0263(16) -0.0523(18)
C87 0.090(3) 0.084(3) 0.099(3) -0.007(2) -0.026(2) -0.037(3)
C88 0.086(3) 0.082(3) 0.120(3) -0.012(2) -0.025(3) -0.037(3)
C89 0.117(4) 0.103(4) 0.120(3) -0.015(3) -0.045(3) -0.050(3)
C90 0.148(5) 0.144(5) 0.164(5) 0.037(4) -0.069(4) -0.101(5)
C91 0.055(2) 0.057(2) 0.0688(19) -0.0100(16) -0.0028(16) -0.0169(18)
O92 0.088(2) 0.0727(17) 0.0790(16) 0.0064(13) -0.0191(14) -0.0329(16)
N93 0.0524(17) 0.0596(16) 0.0649(15) -0.0039(13) -0.0128(13) -0.0174(14)
C94 0.0480(19) 0.065(2) 0.0573(17) -0.0109(15) -0.0067(15) -0.0087(17)
C95 0.069(3) 0.075(2) 0.0590(19) -0.0036(17) -0.0094(17) -0.014(2)
C96 0.080(3) 0.111(3) 0.057(2) 0.006(2) -0.0139(19) -0.024(3)
C97 0.106(3) 0.104(3) 0.059(2) -0.007(2) -0.032(2) -0.029(3)
C98 0.075(3) 0.093(3) 0.0559(18) -0.0115(17) -0.0168(17) -0.028(2)
C99 0.052(2) 0.071(2) 0.0543(17) -0.0097(15) -0.0094(15) -0.0148(18)
C100 0.114(4) 0.110(3) 0.076(2) -0.006(2) -0.042(2) -0.054(3)
C101 0.081(3) 0.088(3) 0.080(2) -0.0088(19) -0.029(2) -0.042(2)
C102 0.056(2) 0.063(2) 0.0671(19) -0.0092(15) -0.0150(16) -0.0216(18)
N103 0.0497(16) 0.0591(16) 0.0587(14) -0.0105(12) -0.0134(12) -0.0130(14)
O104 0.203(4) 0.170(4) 0.118(3) 0.026(2) -0.101(3) -0.117(3)
C105 0.267(9) 0.217(8) 0.199(6) 0.065(5) -0.158(6) -0.175(7)
C106 0.251(9) 0.267(11) 0.241(9) 0.056(7) -0.159(7) -0.162(8)
C107 0.520(19) 0.289(13) 0.159(7) -0.009(7) -0.089(9) -0.281(14)
C108 0.301(12) 0.378(17) 0.399(16) 0.141(13) -0.219(10) -0.252(13)
C109 0.061(2) 0.068(2) 0.081(2) -0.0022(17) -0.0261(18) -0.0238(19)
O110 0.100(2) 0.0764(17) 0.107(2) 0.0141(15) -0.0451(17) -0.0480(17)
N111 0.0632(18) 0.0619(17) 0.0707(16) 0.0105(13) -0.0279(14) -0.0229(15)
C112 0.058(2) 0.073(2) 0.075(2) 0.0079(17) -0.0236(17) -0.0252(19)
C113 0.088(3) 0.069(2) 0.098(3) 0.019(2) -0.045(2) -0.029(2)
C114 0.108(4) 0.086(3) 0.119(4) 0.035(3) -0.060(3) -0.040(3)
C115 0.087(3) 0.089(3) 0.082(2) 0.018(2) -0.037(2) -0.017(2)
C116 0.054(2) 0.072(2) 0.0658(19) 0.0059(17) -0.0230(16) -0.0080(18)
C117 0.050(2) 0.067(2) 0.0604(18) 0.0051(16) -0.0158(15) -0.0133(17)
C118 0.054(2) 0.084(2) 0.0572(18) -0.0004(17) -0.0231(16) -0.0040(19)
C119 0.0446(19) 0.075(2) 0.0586(17) -0.0085(16) -0.0176(15) -0.0057(17)
C120 0.0449(19) 0.070(2) 0.0510(16) -0.0063(15) -0.0116(14) -0.0068(17)
N121 0.0466(15) 0.0630(16) 0.0528(13) 0.0008(12) -0.0160(12) -0.0109(13)
O122 0.0764(18) 0.0910(19) 0.0755(16) 0.0028(14) -0.0417(14) -0.0052(15)
C123 0.072(3) 0.101(3) 0.072(2) -0.012(2) -0.036(2) -0.003(2)
C124 0.109(4) 0.108(4) 0.119(4) -0.008(3) -0.071(3) -0.011(3)
C125 0.142(5) 0.157(5) 0.109(4) -0.015(3) -0.079(4) -0.028(4)
C126 0.203(8) 0.107(4) 0.296(10) -0.053(5) -0.187(8) 0.036(5)
C127 0.0443(18) 0.065(2) 0.0537(16) -0.0087(14) -0.0103(14) -0.0082(17)
O128 0.0732(17) 0.0774(16) 0.0644(13) -0.0066(12) -0.0275(12) -0.0225(14)
N129 0.0471(16) 0.0617(17) 0.0564(14) -0.0027(12) -0.0172(12) -0.0108(14)
C130 0.052(2) 0.063(2) 0.0535(16) -0.0018(15) -0.0091(14) -0.0135(17)
C131 0.068(2) 0.065(2) 0.074(2) -0.0010(17) -0.0212(18) -0.021(2)
C132 0.078(3) 0.068(2) 0.088(3) 0.009(2) -0.022(2) -0.026(2)
C133 0.071(3) 0.073(2) 0.085(2) 0.016(2) -0.021(2) -0.018(2)
C134 0.056(2) 0.071(2) 0.0636(19) 0.0023(17) -0.0163(16) -0.0071(19)
C135 0.0503(19) 0.0581(19) 0.0553(16) -0.0014(14) -0.0100(14) -0.0085(17)
C136 0.062(2) 0.080(3) 0.0618(19) 0.0102(18) -0.0184(17) -0.006(2)
C137 0.049(2) 0.088(3) 0.0564(18) 0.0025(17) -0.0167(15) -0.0088(19)
C138 0.0433(18) 0.074(2) 0.0554(17) -0.0060(15) -0.0119(14) -0.0069(17)
N139 0.0429(15) 0.0663(17) 0.0540(14) -0.0027(12) -0.0119(12) -0.0092(13)
O140 0.093(2) 0.100(2) 0.0809(17) 0.0267(15) -0.0358(16) -0.0213(18)
C141 0.132(4) 0.136(4) 0.090(3) 0.033(3) -0.064(3) -0.039(4)
C142 0.358(13) 0.209(8) 0.148(6) 0.096(6) -0.164(8) -0.147(9)
C143 0.57(2) 0.268(12) 0.260(12) 0.166(10) -0.305(15) -0.248(15)
C144 0.469(18) 0.54(2) 0.197(10) 0.216(13) -0.185(12) -0.37(2)
C145 0.0456(19) 0.080(2) 0.0609(18) -0.0045(17) -0.0168(15) -0.0103(18)
O146 0.0695(17) 0.118(2) 0.0681(15) -0.0123(14) -0.0235(13) -0.0330(17)
N147 0.0521(17) 0.0736(19) 0.0670(16) -0.0023(14) -0.0221(13) -0.0214(15)
C148 0.060(2) 0.069(2) 0.081(2) -0.0026(18) -0.0244(18) -0.0206(18)
C149 0.079(3) 0.088(3) 0.105(3) 0.023(2) -0.036(2) -0.037(2)
C150 0.054(2) 0.078(2) 0.0630(18) -0.0018(16) -0.0196(16) -0.0241(18)
C151 0.068(2) 0.092(3) 0.081(2) -0.017(2) -0.021(2) -0.030(2)
C152 0.067(3) 0.120(3) 0.090(3) -0.007(2) -0.034(2) -0.042(3)
C153 0.062(2) 0.107(3) 0.083(2) 0.003(2) -0.032(2) -0.027(2)
C154 0.057(2) 0.088(3) 0.078(2) -0.010(2) -0.0173(19) -0.016(2)
C155 0.057(2) 0.082(2) 0.072(2) -0.0101(18) -0.0238(17) -0.0174(19)
C251 0.109(4) 0.174(5) 0.076(3) -0.016(3) -0.022(3) -0.055(4)
C252 0.098(4) 0.210(6) 0.087(3) -0.006(3) -0.033(3) -0.054(4)
C253 0.115(4) 0.250(8) 0.074(3) 0.013(4) -0.032(3) -0.057(5)
C254 0.118(4) 0.232(7) 0.073(3) -0.005(4) -0.035(3) -0.044(5)
C255 0.134(5) 0.215(7) 0.092(3) -0.013(4) -0.043(3) -0.058(5)
C256 0.115(4) 0.169(6) 0.097(3) -0.009(3) -0.043(3) -0.046(4)
C257 0.140(6) 0.229(8) 0.103(4) 0.022(4) -0.036(4) -0.084(6)
C351 0.325(12) 0.259(8) 0.133(6) 0.057(7) -0.087(7) -0.197(8)
C352 0.284(10) 0.236(8) 0.167(7) 0.008(8) -0.025(7) -0.170(8)
C353 0.341(13) 0.262(9) 0.276(12) 0.019(9) -0.075(10) -0.215(9)
C354 0.385(15) 0.249(9) 0.260(11) 0.089(9) -0.125(11) -0.229(9)
C355 0.423(14) 0.204(9) 0.192(8) 0.073(7) -0.133(9) -0.217(10)
C356 0.443(14) 0.255(9) 0.210(9) 0.070(8) -0.190(10) -0.207(10)
C357 0.364(16) 0.223(8) 0.164(7) 0.005(7) -0.109(9) -0.129(10)
C450 0.58(4) 0.45(4) 0.71(4) -0.08(3) -0.41(4) 0.10(3)
C451 0.315(16) 0.40(2) 0.60(3) -0.04(2) -0.222(19) 0.024(19)
C452 0.319(16) 0.163(9) 0.49(2) -0.154(10) -0.157(14) -0.046(10)
C453 0.204(11) 0.262(13) 0.373(15) -0.226(12) -0.093(11) 0.046(10)
C454 0.178(10) 0.275(13) 0.323(16) -0.136(11) 0.038(9) -0.063(11)
C455 0.200(12) 0.352(17) 0.335(19) -0.150(13) -0.091(12) 0.012(13)

loop_
_atom_type_symbol
_atom_type_description
_atom_type_scat_dispersion_real
_atom_type_scat_dispersion_imag
_atom_type_scat_source
C C 0.0181 0.0091 'International Tables Vol C Tables 4.2.6.8 and 6.1.1.4'
H H 0.0000 0.0000 'International Tables Vol C Tables 4.2.6.8 and 6.1.1.4'
N N 0.0311 0.0180 'International Tables Vol C Tables 4.2.6.8 and 6.1.1.4'
O O 0.0492 0.0322 'International Tables Vol C Tables 4.2.6.8 and 6.1.1.4'

loop_
_geom_angle_atom_site_label_1
_geom_angle_atom_site_label_2
_geom_angle_atom_site_label_3
_geom_angle
C1 C3 C2 117.5(13)
C1 C3 C4 106.7(10)
C2 C3 C4 107.3(12)
O5 C4 C3 105.9(9)
C6 O5 C4 117.5(10)
O5 C6 C7 123.2(10)
O5 C6 C10 116.9(8)
C7 C6 C10 119.9(7)
C6 C7 C8 116.7(9)
N9 C8 C7 125.3(9)
N9 C8 C19 114.8(8)
C7 C8 C19 119.8(8)
C8 N9 C11 116.4(8)
C6 C10 C11 119.8(5)
C6 C10 C15 120.0(5)
C11 C10 C15 120.0
C10 C11 C12 120.0
C10 C11 N9 121.3(5)
C12 C11 N9 118.6(5)
C11 C12 C13 120.0
C11 C12 N16 124.9(5)
C13 C12 N16 114.9(5)
C14 C13 C12 120.0
C13 C14 C15 120.0
C14 C15 C10 120.0
O17 N16 O18 121.3(8)
O17 N16 C12 119.6(9)
O18 N16 C12 118.8(9)
C2' C3' C1' 118.3(16)
C2' C3' C4' 113.7(17)
C1' C3' C4' 110.0(12)
O5' C4' C3' 108.8(15)
C6' O5' C4' 118.8(12)
O5' C6' C7' 123.6(12)
O5' C6' C10' 115.5(10)
C7' C6' C10' 120.4(9)
C6' C7' C8' 116.3(11)
N9' C8' C7' 125.9(11)
N9' C8' C19 120.7(9)
C7' C8' C19 113.3(10)
C8' N9' C11' 116.8(9)
C11' C10' C15' 120.0
C11' C10' C6' 117.2(6)
C15' C10' C6' 122.8(6)
C10' C11' C12' 120.0
C10' C11' N9' 123.0(6)
C12' C11' N9' 116.8(6)
C11' C12' C13' 120.0
C11' C12' N16' 123.4(7)
C13' C12' N16' 116.2(7)
C14' C13' C12' 120.0
C13' C14' C15' 120.0
C14' C15' C10' 120.0
O17' N16' O18' 123.7(10)
O17' N16' C12' 119.8(10)
O18' N16' C12' 116.5(10)
O20 C19 N21 125.4(4)
O20 C19 C8 112.5(5)
N21 C19 C8 122.0(5)
O20 C19 C8' 132.5(6)
N21 C19 C8' 101.9(5)
C8 C19 C8' 21.3(5)
C19 N21 C22 128.2(3)
C23 C22 N21 123.3(4)
C23 C22 O56 120.1(4)
N21 C22 O56 116.6(3)
C22 C23 C24 119.4(5)
C25 C24 C23 122.2(5)
C24 C25 C26 120.3(5)
O56 C26 C25 118.8(4)
O56 C26 C28 118.2(5)
C25 C26 C28 122.9(5)
C29 C28 O32 125.4(5)
C29 C28 C26 119.1(5)
O32 C28 C26 115.5(5)
C28 C29 C30 118.4(4)
N31 C30 C29 125.1(5)
N31 C30 C37 117.7(4)
C29 C30 C37 117.2(4)
C30 N31 O56 116.1(4)
C28 O32 C33 116.8(5)
O32 C33 C34 108.5(6)
C33 C34 C36 110.8(5)
C33 C34 C35 108.6(7)
C36 C34 C35 111.6(6)
O38 C37 N39 126.2(5)
O38 C37 C30 118.4(5)
N39 C37 C30 115.4(3)
C37 N39 C40 127.3(4)
C41 C40 N39 124.6(5)
C41 C40 C45 119.8(5)
N39 C40 C45 115.5(4)
C40 C41 C42 120.1(6)
C43 C42 C41 121.5(5)
C42 C43 C44 120.7(6)
C45 C44 C43 119.2(6)
C45 C44 C46 117.0(4)
C43 C44 C46 123.8(5)
N49 C45 C44 124.0(5)
N49 C45 C40 117.4(4)
C44 C45 C40 118.5(4)
O50 C46 C47 125.7(6)
O50 C46 C44 115.0(4)
C47 C46 C44 119.3(5)
C46 C47 C48 117.5(5)
N49 C48 C47 126.3(4)
N49 C48 C55 117.6(4)
C47 C48 C55 116.2(4)
C48 N49 C45 115.6(4)
C46 O50 C51 119.5(4)
C52' C51 O50 104.7(7)
C52' C51 C52 80.9(7)
O50 C51 C52 115.6(5)
C54 C52 C53 113.1(7)
C54 C52 C51 114.6(7)
C53 C52 C51 109.4(7)
C51 C52' C54' 96.2(10)
C51 C52' C53' 119.6(11)
C54' C52' C53' 111.1(11)
C27 C55 N57 126.7(4)
C27 C55 C48 122.8(4)
N57 C55 C48 110.4(4)
N31 O56 C26 123.0(4)
N31 O56 C22 117.9(3)
C26 O56 C22 119.1(4)
C55 N57 C58 127.5(4)
C59 C58 N57 126.3(5)
C59 C58 C63 119.3(4)
N57 C58 C63 114.5(4)
C58 C59 C60 121.8(6)
C61 C60 C59 121.2(6)
C60 C61 C62 120.2(5)
C64 C62 C63 117.2(5)
C64 C62 C61 124.3(4)
C63 C62 C61 118.5(5)
N67 C63 C62 122.0(5)
N67 C63 C58 119.2(3)
C62 C63 C58 118.9(4)
O68 C64 C65 125.4(6)
O68 C64 C62 115.0(5)
C65 C64 C62 119.5(4)
C64 C65 C66 118.9(5)
N67 C66 C65 123.5(5)
N67 C66 C73 117.2(3)
C65 C66 C73 119.2(5)
C66 N67 C63 118.6(3)
C64 O68 C69 120.1(5)
O68 C69 C70 118.2(8)
C69 C70 C72 119.0(11)
C69 C70 C71 117.9(10)
C72 C70 C71 110.5(11)
O74 C73 N75 125.4(4)
O74 C73 C66 122.0(4)
N75 C73 C66 112.6(4)
C73 N75 C76 129.5(4)
C77 C76 N75 124.5(4)
C77 C76 C81 121.3(4)
N75 C76 C81 114.2(3)
C76 C77 C78 119.3(4)
C79 C78 C77 121.4(4)
C78 C79 C80 120.6(4)
C82 C80 C79 125.5(3)
C82 C80 C81 115.7(4)
C79 C80 C81 118.8(4)
N85 C81 C76 118.8(3)
N85 C81 C80 122.7(4)
C76 C81 C80 118.4(3)
O86 C82 C83 123.5(4)
O86 C82 C80 114.7(4)
C83 C82 C80 121.8(3)
C82 C83 C84 116.8(4)
N85 C84 C83 123.9(4)
N85 C84 C91 117.5(3)
C83 C84 C91 118.6(3)
C84 N85 C81 118.9(3)
C82 O86 C87 118.9(3)
O86 C87 C88 109.1(4)
C90 C88 C87 109.6(4)
C90 C88 C89 113.7(4)
C87 C88 C89 112.2(4)
O92 C91 N93 123.8(4)
O92 C91 C84 123.0(3)
N93 C91 C84 113.2(3)
C91 N93 C94 130.5(3)
C95 C94 N93 125.0(3)
C95 C94 C99 119.8(3)
N93 C94 C99 115.2(3)
C94 C95 C96 119.7(4)
C97 C96 C95 121.7(4)
C96 C97 C98 120.0(4)
C100 C98 C99 117.4(4)
C100 C98 C97 123.4(4)
C99 C98 C97 119.1(4)
N103 C99 C98 123.5(3)
N103 C99 C94 117.0(3)
C98 C99 C94 119.5(3)
O104 C100 C101 124.8(4)
O104 C100 C98 115.9(4)
C101 C100 C98 119.3(3)
C100 C101 C102 118.4(3)
N103 C102 C101 124.8(3)
N103 C102 C109 116.7(3)
C101 C102 C109 118.5(3)
C102 N103 C99 116.5(3)
C100 O104 C105 117.1(4)
O104 C105 C106 110.1(6)
C105 C106 C107 99.7(10)
C105 C106 C108 110.3(8)
C107 C106 C108 115.1(10)
O110 C109 N111 123.8(3)
O110 C109 C102 122.1(3)
N111 C109 C102 114.1(3)
C109 N111 C112 129.3(3)
C113 C112 N111 125.9(3)
C113 C112 C117 119.4(3)
N111 C112 C117 114.6(3)
C112 C113 C114 119.8(4)
C115 C114 C113 122.7(4)
C114 C115 C116 119.4(4)
C117 C116 C115 119.6(3)
C117 C116 C118 116.7(3)
C115 C116 C118 123.7(3)
N121 C117 C116 124.0(3)
N121 C117 C112 117.2(3)
C116 C117 C112 118.8(3)
O122 C118 C119 125.1(3)
O122 C118 C116 115.6(3)
C119 C118 C116 119.4(3)
C118 C119 C120 118.6(3)
N121 C120 C119 124.0(3)
N121 C120 C127 117.0(3)
C119 C120 C127 119.0(3)
C120 N121 C117 117.1(3)
C118 O122 C123 118.4(3)
O122 C123 C124 107.9(4)
C123 C124 C125 108.1(4)
C123 C124 C126 108.7(5)
C125 C124 C126 113.2(5)
O128 C127 N129 125.4(3)
O128 C127 C120 121.2(3)
N129 C127 C120 113.4(3)
C127 N129 C130 129.9(3)
C131 C130 N129 125.1(3)
C131 C130 C135 120.2(3)
N129 C130 C135 114.7(3)
C130 C131 C132 119.3(4)
C133 C132 C131 122.5(4)
C132 C133 C134 119.7(4)
C133 C134 C136 124.6(4)
C133 C134 C135 119.7(3)
C136 C134 C135 115.7(3)
N139 C135 C130 118.0(3)
N139 C135 C134 123.6(3)
C130 C135 C134 118.4(3)
C137 C136 O140 125.2(4)
C137 C136 C134 120.9(3)
O140 C136 C134 113.9(3)
C136 C137 C138 118.2(3)
N139 C138 C137 124.1(3)
N139 C138 C145 117.9(3)
C137 C138 C145 117.8(3)
C138 N139 C135 117.2(3)
C136 O140 C141 118.2(4)
O140 C141 C142 108.3(5)
C144 C142 C141 113.3(9)
C144 C142 C143 113.2(11)
C141 C142 C143 110.3(7)
O146 C145 N147 123.2(3)
O146 C145 C138 120.4(3)
N147 C145 C138 116.3(3)
C145 N147 C148 120.5(3)
N147 C148 C149 110.4(3)
N147 C148 C150 110.7(3)
C149 C148 C150 113.3(3)
C151 C150 C155 117.7(3)
C151 C150 C148 121.0(4)
C155 C150 C148 121.3(3)
C150 C151 C152 121.7(4)
C153 C152 C151 119.6(4)
C152 C153 C154 120.1(4)
C155 C154 C153 119.3(4)
C154 C155 C150 121.6(3)
C252 C251 C256 120.0
C252 C251 C257 118.7(4)
C256 C251 C257 121.2(4)
C251 C252 C253 120.0
C254 C253 C252 120.0
C253 C254 C255 120.0
C254 C255 C256 120.0
C255 C256 C251 120.0
C352 C351 C356 120.0
C352 C351 C357 115.6(8)
C356 C351 C357 124.2(8)
C351 C352 C353 120.0
C354 C353 C352 120.0
C355 C354 C353 120.0
C354 C355 C356 120.0
C355 C356 C351 120.0
C452 C451 C450 108.1(16)
C451 C452 C453 117.3(18)
C454 C453 C452 126.2(19)
C453 C454 C455 100.1(13)

loop_
_geom_bond_atom_site_label_1
_geom_bond_atom_site_label_2
_geom_bond_distance
C1 C3 1.491(14)
C2 C3 1.517(16)
C3 C4 1.561(13)
C4 O5 1.442(15)
O5 C6 1.364(10)
C6 C7 1.368(11)
C6 C10 1.398(12)
C7 C8 1.436(11)
C8 N9 1.319(11)
C8 C19 1.449(10)
N9 C11 1.402(8)
C10 C11 1.3900
C10 C15 1.3900
C11 C12 1.3900
C12 C13 1.3900
C12 N16 1.414(9)
C13 C14 1.3900
C14 C15 1.3900
N16 O17 1.210(10)
N16 O18 1.227(10)
C1' C3' 1.515(16)
C2' C3' 1.517(16)
C3' C4' 1.545(15)
C4' O5' 1.422(19)
O5' C6' 1.344(11)
C6' C7' 1.390(14)
C6' C10' 1.423(14)
C7' C8' 1.432(13)
C8' N9' 1.292(13)
C8' C19 1.610(14)
N9' C11' 1.406(9)
C10' C11' 1.3900
C10' C15' 1.3900
C11' C12' 1.3900
C12' C13' 1.3900
C12' N16' 1.426(11)
C13' C14' 1.3900
C14' C15' 1.3900
N16' O17' 1.194(10)
N16' O18' 1.238(11)
C19 O20 1.208(5)
C19 N21 1.358(5)
N21 C22 1.386(5)
C22 C23 1.353(6)
C22 O56 1.436(5)
C23 C24 1.399(7)
C24 C25 1.343(8)
C25 C26 1.406(8)
C26 O56 1.403(6)
C26 C28 1.419(7)
C27 C55 1.202(6)
C28 C29 1.350(8)
C28 O32 1.354(6)
C29 C30 1.408(7)
C30 N31 1.331(5)
C30 C37 1.521(7)
N31 O56 1.360(5)
O32 C33 1.441(6)
C33 C34 1.497(9)
C34 C36 1.506(9)
C34 C35 1.550(9)
C37 O38 1.232(5)
C37 N39 1.322(6)
N39 C40 1.413(6)
C40 C41 1.374(5)
C40 C45 1.438(7)
C41 C42 1.392(8)
C42 C43 1.349(8)
C43 C44 1.410(6)
C44 C45 1.410(7)
C44 C46 1.423(7)
C45 N49 1.360(5)
C46 O50 1.353(6)
C46 C47 1.368(6)
C47 C48 1.408(7)
C48 N49 1.312(6)
C48 C55 1.537(6)
O50 C51 1.409(7)
C51 C52' 1.326(14)
C51 C52 1.583(9)
C52 C54 1.518(10)
C52 C53 1.514(10)
C52' C54' 1.543(15)
C52' C53' 1.532(17)
C55 N57 1.378(6)
N57 C58 1.397(5)
C58 C59 1.364(6)
C58 C63 1.417(7)
C59 C60 1.363(7)
C60 C61 1.333(8)
C61 C62 1.436(7)
C62 C64 1.403(8)
C62 C63 1.400(5)
C63 N67 1.385(5)
C64 O68 1.344(5)
C64 C65 1.378(8)
C65 C66 1.398(6)
C66 N67 1.289(5)
C66 C73 1.498(6)
O68 C69 1.368(8)
C69 C70 1.414(13)
C70 C72 1.446(12)
C70 C71 1.482(13)
C73 O74 1.218(5)
C73 N75 1.355(5)
N75 C76 1.389(5)
C76 C77 1.376(5)
C76 C81 1.419(6)
C77 C78 1.406(6)
C78 C79 1.361(6)
C79 C80 1.421(5)
C80 C82 1.403(6)
C80 C81 1.428(5)
C81 N85 1.351(5)
C82 O86 1.364(4)
C82 C83 1.380(6)
C83 C84 1.414(5)
C84 N85 1.309(4)
C84 C91 1.492(5)
O86 C87 1.403(5)
C87 C88 1.510(6)
C88 C90 1.499(7)
C88 C89 1.503(7)
C91 O92 1.228(4)
C91 N93 1.375(4)
N93 C94 1.378(4)
C94 C95 1.370(5)
C94 C99 1.436(5)
C95 C96 1.427(6)
C96 C97 1.345(6)
C97 C98 1.430(6)
C98 C100 1.402(6)
C98 C99 1.411(5)
C99 N103 1.361(4)
C100 O104 1.352(5)
C100 C101 1.383(6)
C101 C102 1.391(5)
C102 N103 1.326(4)
C102 C109 1.490(5)
O104 C105 1.480(7)
C105 C106 1.492(9)
C106 C107 1.529(15)
C106 C108 1.582(12)
C109 O110 1.234(4)
C109 N111 1.365(4)
N111 C112 1.385(4)
C112 C113 1.373(5)
C112 C117 1.443(5)
C113 C114 1.390(6)
C114 C115 1.346(6)
C115 C116 1.421(5)
C116 C117 1.402(5)
C116 C118 1.422(5)
C117 N121 1.353(4)
C118 O122 1.349(4)
C118 C119 1.376(5)
C119 C120 1.400(4)
C120 N121 1.331(4)
C120 C127 1.499(5)
O122 C123 1.438(5)
C123 C124 1.499(6)
C124 C125 1.511(7)
C124 C126 1.517(9)
C127 O128 1.233(4)
C127 N129 1.346(4)
N129 C130 1.406(4)
C130 C131 1.385(5)
C130 C135 1.419(5)
C131 C132 1.388(5)
C132 C133 1.359(6)
C133 C134 1.399(5)
C134 C136 1.421(5)
C134 C135 1.426(5)
C135 N139 1.356(4)
C136 C137 1.349(5)
C136 O140 1.371(4)
C137 C138 1.418(5)
C138 N139 1.322(4)
C138 C145 1.502(5)
O140 C141 1.435(5)
C141 C142 1.486(9)
C142 C144 1.366(15)
C142 C143 1.488(11)
C145 O146 1.228(4)
C145 N147 1.331(4)
N147 C148 1.461(4)
C148 C149 1.481(5)
C148 C150 1.535(5)
C150 C151 1.377(5)
C150 C155 1.384(5)
C151 C152 1.391(6)
C152 C153 1.364(6)
C153 C154 1.389(5)
C154 C155 1.386(5)
C251 C252 1.3900
C251 C256 1.3900
C251 C257 1.508(7)
C252 C253 1.3900
C253 C254 1.3900
C254 C255 1.3900
C255 C256 1.3900
C351 C352 1.3900
C351 C356 1.3900
C351 C357 1.496(11)
C352 C353 1.3900
C353 C354 1.3900
C354 C355 1.3900
C355 C356 1.3900
C450 C451 1.60(2)
C451 C452 1.464(19)
C452 C453 1.481(16)
C453 C454 1.356(14)
C454 C455 1.761(17)

loop_
_geom_torsion_atom_site_label_1
_geom_torsion_atom_site_label_2
_geom_torsion_atom_site_label_3
_geom_torsion_atom_site_label_4
_geom_torsion
C1 C3 C4 O5 161.9(15)
C2 C3 C4 O5 -71.3(17)
C3 C4 O5 C6 179.4(15)
C4 O5 C6 C7 -6(2)
C4 O5 C6 C10 172.6(13)
O5 C6 C7 C8 179.7(13)
C10 C6 C7 C8 1.5(14)
C6 C7 C8 N9 -4.3(19)
C6 C7 C8 C19 179.1(9)
C7 C8 N9 C11 0.6(19)
C19 C8 N9 C11 177.3(8)
O5 C6 C10 C11 -173.6(11)
C7 C6 C10 C11 4.7(12)
O5 C6 C10 C15 1.4(14)
C7 C6 C10 C15 179.7(7)
C6 C10 C11 C12 175.0(8)
C15 C10 C11 C12 0.0
C6 C10 C11 N9 -8.7(8)
C15 C10 C11 N9 176.3(7)
C8 N9 C11 C10 6.0(12)
C8 N9 C11 C12 -177.7(9)
C10 C11 C12 C13 0.0
N9 C11 C12 C13 -176.4(7)
C10 C11 C12 N16 -175.1(8)
N9 C11 C12 N16 8.5(10)
C11 C12 C13 C14 0.0
N16 C12 C13 C14 175.5(7)
C12 C13 C14 C15 0.0
C13 C14 C15 C10 0.0
C6 C10 C15 C14 -175.0(8)
C11 C10 C15 C14 0.0
C11 C12 N16 O17 26.1(14)
C13 C12 N16 O17 -149.2(9)
C11 C12 N16 O18 -148.4(7)
C13 C12 N16 O18 36.3(11)
C2' C3' C4' O5' 30(4)
C1' C3' C4' O5' 165(2)
C3' C4' O5' C6' -170.7(18)
C4' O5' C6' C7' -3(3)
C4' O5' C6' C10' -175(2)
O5' C6' C7' C8' -174.1(13)
C10' C6' C7' C8' -2.6(19)
C6' C7' C8' N9' -2(2)
C6' C7' C8' C19 -178.5(11)
C7' C8' N9' C11' 1(2)
C19 C8' N9' C11' 177.5(10)
O5' C6' C10' C11' 179.4(8)
C7' C6' C10' C11' 7.2(16)
O5' C6' C10' C15' -3.1(15)
C7' C6' C10' C15' -175.3(10)
C15' C10' C11' C12' 0.0
C6' C10' C11' C12' 177.6(9)
C15' C10' C11' N9' 174.3(8)
C6' C10' C11' N9' -8.1(12)
C8' N9' C11' C10' 4.2(15)
C8' N9' C11' C12' 178.6(11)
C10' C11' C12' C13' 0.0
N9' C11' C12' C13' -174.6(8)
C10' C11' C12' N16' -171.9(9)
N9' C11' C12' N16' 13.4(9)
C11' C12' C13' C14' 0.0
N16' C12' C13' C14' 172.5(9)
C12' C13' C14' C15' 0.0
C13' C14' C15' C10' 0.0
C11' C10' C15' C14' 0.0
C6' C10' C15' C14' -177.4(10)
C11' C12' N16' O17' -142.0(8)
C13' C12' N16' O17' 45.8(11)
C11' C12' N16' O18' 38.8(13)
C13' C12' N16' O18' -133.5(9)
N9 C8 C19 O20 -174.8(9)
C7 C8 C19 O20 2.2(13)
N9 C8 C19 N21 8.4(15)
C7 C8 C19 N21 -174.7(8)
N9 C8 C19 C8' -13(2)
C7 C8 C19 C8' 164(4)
N9' C8' C19 O20 -164.7(10)
C7' C8' C19 O20 12.3(19)
N9' C8' C19 N21 10.5(17)
C7' C8' C19 N21 -172.5(11)
N9' C8' C19 C8 172(4)
C7' C8' C19 C8 -11(2)
O20 C19 N21 C22 7.4(7)
C8 C19 N21 C22 -176.2(7)
C8' C19 N21 C22 -168.3(8)
C19 N21 C22 C23 5.8(7)
C19 N21 C22 O56 -176.5(4)
N21 C22 C23 C24 175.1(5)
O56 C22 C23 C24 -2.6(8)
C22 C23 C24 C25 1.4(10)
C23 C24 C25 C26 -0.1(11)
C24 C25 C26 O56 0.2(10)
C24 C25 C26 C28 179.1(6)
O56 C26 C28 C29 -1.7(8)
C25 C26 C28 C29 179.4(6)
O56 C26 C28 O32 177.4(5)
C25 C26 C28 O32 -1.5(8)
O32 C28 C29 C30 -175.8(5)
C26 C28 C29 C30 3.2(8)
C28 C29 C30 N31 -2.7(7)
C28 C29 C30 C37 176.5(4)
C29 C30 N31 O56 0.4(6)
C37 C30 N31 O56 -178.8(3)
C29 C28 O32 C33 -1.7(9)
C26 C28 O32 C33 179.3(5)
C28 O32 C33 C34 -179.7(5)
O32 C33 C34 C36 58.9(9)
O32 C33 C34 C35 -178.2(6)
N31 C30 C37 O38 -166.6(4)
C29 C30 C37 O38 14.1(6)
N31 C30 C37 N39 14.9(6)
C29 C30 C37 N39 -164.3(4)
O38 C37 N39 C40 2.9(7)
C30 C37 N39 C40 -178.8(4)
C37 N39 C40 C41 0.4(7)
C37 N39 C40 C45 178.5(4)
N39 C40 C41 C42 175.8(4)
C45 C40 C41 C42 -2.2(6)
C40 C41 C42 C43 -0.5(7)
C41 C42 C43 C44 1.6(8)
C42 C43 C44 C45 0.0(7)
C42 C43 C44 C46 -177.9(4)
C43 C44 C45 N49 175.3(4)
C46 C44 C45 N49 -6.7(6)
C43 C44 C45 C40 -2.5(6)
C46 C44 C45 C40 175.5(4)
C41 C40 C45 N49 -174.3(4)
N39 C40 C45 N49 7.6(5)
C41 C40 C45 C44 3.6(6)
N39 C40 C45 C44 -174.5(3)
C45 C44 C46 O50 -177.8(4)
C43 C44 C46 O50 0.1(6)
C45 C44 C46 C47 4.1(6)
C43 C44 C46 C47 -178.0(4)
O50 C46 C47 C48 -177.7(4)
C44 C46 C47 C48 0.2(6)
C46 C47 C48 N49 -2.8(6)
C46 C47 C48 C55 176.0(4)
C47 C48 N49 C45 0.5(6)
C55 C48 N49 C45 -178.3(3)
C44 C45 N49 C48 4.4(5)
C40 C45 N49 C48 -177.8(3)
C47 C46 O50 C51 -1.0(7)
C44 C46 O50 C51 -179.0(4)
C46 O50 C51 C52' 86.6(8)
C46 O50 C51 C52 173.4(5)
C52' C51 C52 C54 -83.8(9)
O50 C51 C52 C54 174.3(6)
C52' C51 C52 C53 44.5(9)
O50 C51 C52 C53 -57.5(8)
O50 C51 C52' C54' 166.2(7)
C52 C51 C52' C54' 52.0(8)
O50 C51 C52' C53' 47.6(13)
C52 C51 C52' C53' -66.6(11)
N49 C48 C55 C27 -165.5(4)
C47 C48 C55 C27 15.6(6)
N49 C48 C55 N57 18.1(5)
C47 C48 C55 N57 -160.8(4)
C30 N31 O56 C26 1.2(6)
C30 N31 O56 C22 -179.1(4)
C25 C26 O56 N31 178.4(5)
C28 C26 O56 N31 -0.6(7)
C25 C26 O56 C22 -1.4(8)
C28 C26 O56 C22 179.7(4)
C23 C22 O56 N31 -177.1(4)
N21 C22 O56 N31 5.1(6)
C23 C22 O56 C26 2.6(7)
N21 C22 O56 C26 -175.2(4)
C27 C55 N57 C58 6.6(7)
C48 C55 N57 C58 -177.2(4)
C55 N57 C58 C59 -3.1(7)
C55 N57 C58 C63 177.4(4)
N57 C58 C59 C60 178.0(5)
C63 C58 C59 C60 -2.6(8)
C58 C59 C60 C61 -0.8(9)
C59 C60 C61 C62 1.5(10)
C60 C61 C62 C64 -177.1(6)
C60 C61 C62 C63 1.2(8)
C64 C62 C63 N67 -6.8(7)
C61 C62 C63 N67 174.8(4)
C64 C62 C63 C58 174.0(4)
C61 C62 C63 C58 -4.5(7)
C59 C58 C63 N67 -174.1(4)
N57 C58 C63 N67 5.4(6)
C59 C58 C63 C62 5.2(7)
N57 C58 C63 C62 -175.3(4)
C63 C62 C64 O68 -176.5(4)
C61 C62 C64 O68 1.8(8)
C63 C62 C64 C65 4.0(7)
C61 C62 C64 C65 -177.7(5)
O68 C64 C65 C66 -178.9(5)
C62 C64 C65 C66 0.5(8)
C64 C65 C66 N67 -2.7(7)
C64 C65 C66 C73 174.5(4)
C65 C66 N67 C63 0.0(6)
C73 C66 N67 C63 -177.2(3)
C62 C63 N67 C66 4.9(6)
C58 C63 N67 C66 -175.9(4)
C65 C64 O68 C69 -13.1(10)
C62 C64 O68 C69 167.5(6)
C64 O68 C69 C70 102.8(11)
O68 C69 C70 C72 167.0(13)
O68 C69 C70 C71 29(2)
N67 C66 C73 O74 -165.2(4)
C65 C66 C73 O74 17.4(7)
N67 C66 C73 N75 16.3(6)
C65 C66 C73 N75 -161.1(4)
O74 C73 N75 C76 7.6(7)
C66 C73 N75 C76 -173.9(4)
C73 N75 C76 C77 1.0(6)
C73 N75 C76 C81 179.5(4)
N75 C76 C77 C78 175.3(4)
C81 C76 C77 C78 -3.1(6)
C76 C77 C78 C79 0.0(6)
C77 C78 C79 C80 1.9(6)
C78 C79 C80 C82 -178.7(4)
C78 C79 C80 C81 -0.7(5)
C77 C76 C81 N85 -176.3(3)
N75 C76 C81 N85 5.1(5)
C77 C76 C81 C80 4.2(5)
N75 C76 C81 C80 -174.4(3)
C82 C80 C81 N85 -3.5(5)
C79 C80 C81 N85 178.3(3)
C82 C80 C81 C76 176.0(3)
C79 C80 C81 C76 -2.2(5)
C79 C80 C82 O86 1.3(5)
C81 C80 C82 O86 -176.8(3)
C79 C80 C82 C83 -178.6(3)
C81 C80 C82 C83 3.4(5)
O86 C82 C83 C84 178.9(3)
C80 C82 C83 C84 -1.2(5)
C82 C83 C84 N85 -1.2(5)
C82 C83 C84 C91 -179.9(3)
C83 C84 N85 C81 1.2(5)
C91 C84 N85 C81 179.8(3)
C76 C81 N85 C84 -178.1(3)
C80 C81 N85 C84 1.3(5)
C83 C82 O86 C87 -8.3(5)
C80 C82 O86 C87 171.8(3)
C82 O86 C87 C88 -165.8(4)
O86 C87 C88 C90 170.6(5)
O86 C87 C88 C89 -62.1(5)
N85 C84 C91 O92 -166.1(3)
C83 C84 C91 O92 12.7(5)
N85 C84 C91 N93 13.5(4)
C83 C84 C91 N93 -167.8(3)
O92 C91 N93 C94 5.2(6)
C84 C91 N93 C94 -174.4(3)
C91 N93 C94 C95 6.8(6)
C91 N93 C94 C99 -175.4(3)
N93 C94 C95 C96 175.7(3)
C99 C94 C95 C96 -2.1(5)
C94 C95 C96 C97 -0.8(6)
C95 C96 C97 C98 1.7(7)
C96 C97 C98 C100 175.7(4)
C96 C97 C98 C99 0.2(7)
C100 C98 C99 N103 -0.4(6)
C97 C98 C99 N103 175.3(4)
C100 C98 C99 C94 -178.7(4)
C97 C98 C99 C94 -3.0(6)
C95 C94 C99 N103 -174.5(3)
N93 C94 C99 N103 7.6(5)
C95 C94 C99 C98 3.9(5)
N93 C94 C99 C98 -174.0(3)
C99 C98 C100 O104 178.9(4)
C97 C98 C100 O104 3.3(7)
C99 C98 C100 C101 -2.6(7)
C97 C98 C100 C101 -178.1(4)
O104 C100 C101 C102 -177.5(5)
C98 C100 C101 C102 4.1(7)
C100 C101 C102 N103 -2.9(6)
C100 C101 C102 C109 174.6(4)
C101 C102 N103 C99 -0.1(5)
C109 C102 N103 C99 -177.6(3)
C98 C99 N103 C102 1.7(5)
C94 C99 N103 C102 -179.9(3)
C101 C100 O104 C105 19.9(9)
C98 C100 O104 C105 -161.7(6)
C100 O104 C105 C106 169.0(8)
O104 C105 C106 C107 70.0(10)
O104 C105 C106 C108 -168.5(10)
N103 C102 C109 O110 -167.3(4)
C101 C102 C109 O110 15.1(6)
N103 C102 C109 N111 11.7(5)
C101 C102 C109 N111 -166.0(3)
O110 C109 N111 C112 11.1(6)
C102 C109 N111 C112 -167.9(3)
C109 N111 C112 C113 2.9(6)
C109 N111 C112 C117 179.0(3)
N111 C112 C113 C114 173.5(4)
C117 C112 C113 C114 -2.4(6)
C112 C113 C114 C115 -2.1(8)
C113 C114 C115 C116 2.8(8)
C114 C115 C116 C117 1.0(6)
C114 C115 C116 C118 -178.4(4)
C115 C116 C117 N121 175.5(4)
C118 C116 C117 N121 -5.1(5)
C115 C116 C117 C112 -5.3(5)
C118 C116 C117 C112 174.1(3)
C113 C112 C117 N121 -174.7(3)
N111 C112 C117 N121 8.9(5)
C113 C112 C117 C116 6.0(5)
N111 C112 C117 C116 -170.4(3)
C117 C116 C118 O122 -174.5(3)
C115 C116 C118 O122 4.9(6)
C117 C116 C118 C119 5.0(5)
C115 C116 C118 C119 -175.6(4)
O122 C118 C119 C120 178.2(3)
C116 C118 C119 C120 -1.3(5)
C118 C119 C120 N121 -3.1(5)
C118 C119 C120 C127 176.3(3)
C119 C120 N121 C117 3.2(5)
C127 C120 N121 C117 -176.2(3)
C116 C117 N121 C120 1.0(5)
C112 C117 N121 C120 -178.2(3)
C119 C118 O122 C123 -4.8(5)
C116 C118 O122 C123 174.7(3)
C118 O122 C123 C124 179.2(4)
O122 C123 C124 C125 -169.6(4)
O122 C123 C124 C126 67.2(6)
N121 C120 C127 O128 -174.8(3)
C119 C120 C127 O128 5.7(5)
N121 C120 C127 N129 5.0(4)
C119 C120 C127 N129 -174.5(3)
O128 C127 N129 C130 9.1(5)
C120 C127 N129 C130 -170.8(3)
C127 N129 C130 C131 0.2(5)
C127 N129 C130 C135 177.7(3)
N129 C130 C131 C132 174.3(3)
C135 C130 C131 C132 -3.1(5)
C130 C131 C132 C133 0.0(6)
C131 C132 C133 C134 0.6(7)
C132 C133 C134 C136 -178.9(4)
C132 C133 C134 C135 2.1(6)
C131 C130 C135 N139 -172.9(3)
N129 C130 C135 N139 9.4(4)
C131 C130 C135 C134 5.6(5)
N129 C130 C135 C134 -172.0(3)
C133 C134 C135 N139 173.4(3)
C136 C134 C135 N139 -5.7(5)
C133 C134 C135 C130 -5.1(5)
C136 C134 C135 C130 175.8(3)
C133 C134 C136 C137 -174.3(4)
C135 C134 C136 C137 4.7(5)
C133 C134 C136 O140 4.5(6)
C135 C134 C136 O140 -176.5(3)
O140 C136 C137 C138 -179.6(3)
C134 C136 C137 C138 -0.9(6)
C136 C137 C138 N139 -2.7(5)
C136 C137 C138 C145 172.9(3)
C137 C138 N139 C135 1.8(5)
C145 C138 N139 C135 -173.7(3)
C130 C135 N139 C138 -179.0(3)
C134 C135 N139 C138 2.5(5)
C137 C136 O140 C141 -10.6(6)
C134 C136 O140 C141 170.7(4)
C136 O140 C141 C142 -168.3(6)
O140 C141 C142 C144 56.6(13)
O140 C141 C142 C143 -175.3(10)
N139 C138 C145 O146 -164.7(3)
C137 C138 C145 O146 19.5(5)
N139 C138 C145 N147 18.8(5)
C137 C138 C145 N147 -157.1(3)
O146 C145 N147 C148 -3.0(6)
C138 C145 N147 C148 173.4(3)
C145 N147 C148 C149 170.3(4)
C145 N147 C148 C150 -63.4(4)
N147 C148 C150 C151 138.5(3)
C149 C148 C150 C151 -96.9(4)
N147 C148 C150 C155 -42.7(4)
C149 C148 C150 C155 81.8(4)
C155 C150 C151 C152 0.7(6)
C148 C150 C151 C152 179.5(3)
C150 C151 C152 C153 1.2(6)
C151 C152 C153 C154 -2.2(6)
C152 C153 C154 C155 1.3(6)
C153 C154 C155 C150 0.7(6)
C151 C150 C155 C154 -1.7(5)
C148 C150 C155 C154 179.5(3)
C256 C251 C252 C253 0.0
C257 C251 C252 C253 -176.4(4)
C251 C252 C253 C254 0.0
C252 C253 C254 C255 0.0
C253 C254 C255 C256 0.0
C254 C255 C256 C251 0.0
C252 C251 C256 C255 0.0
C257 C251 C256 C255 176.4(4)
C356 C351 C352 C353 0.0
C357 C351 C352 C353 175.9(6)
C351 C352 C353 C354 0.0
C352 C353 C354 C355 0.0
C353 C354 C355 C356 0.0
C354 C355 C356 C351 0.0
C352 C351 C356 C355 0.0
C357 C351 C356 C355 -175.6(7)
C450 C451 C452 C453 -171.6(17)
C451 C452 C453 C454 -147.2(18)
C452 C453 C454 C455 -169.9(12)
